data_4118225
loop_
_publ_author_name
'Yann Ferrand'
'Nagula Chandramouli'
'Amol M. Kendhale'
'Christophe Aube'
'Brice Kauffmann'
'Axelle Gr\'elard'
'Michel Laguerre'
'Didier Dubreuil'
'Ivan Huc'

_publ_section_title
;
 Long-Range Effects on the Capture and Release of a Chiral Guest by a
 Helical Molecular Capsule
;
_journal_name_full 'Journal of the American Chemical Society'
_journal_page_first 11282
_journal_page_last 11288
_journal_paper_doi 10.1021/ja304322c
_journal_volume 134
_journal_year 2012
_chemical_formula_sum 'C194.5 H179 Cl6 N34 O36'
_chemical_formula_weight 3781.42
_space_group_IT_number 19
_symmetry_cell_setting orthorhombic
_symmetry_space_group_name_Hall 'P 2ac 2ab'
_symmetry_space_group_name_H-M 'P 21 21 21'
_atom_sites_solution_hydrogens geom
_atom_sites_solution_primary direct
_atom_sites_solution_secondary difmap
_audit_creation_method SHELXL-97
_audit_update_record
;
2012-04-30 # Formatted by publCIF
;
_cell_angle_alpha 90.00
_cell_angle_beta 90.00
_cell_angle_gamma 90.00
_cell_formula_units_Z 4
_cell_length_a 30.056(6)
_cell_length_b 37.668(8)
_cell_length_c 16.799(3)
_cell_measurement_temperature 100(2)
_cell_volume 19019(7)
_computing_structure_refinement 'SHELXL-97 (Sheldrick, 1997)'
_computing_structure_solution 'SUPERFLIP (Palatinus, 2007)'
_diffrn_ambient_temperature 100(2)
_diffrn_measured_fraction_theta_full 0.954
_diffrn_measured_fraction_theta_max 0.954
_diffrn_measurement_device_type 'simple Phi axis'
_diffrn_measurement_method 'Phi scans'
_diffrn_radiation_monochromator monochromator
_diffrn_radiation_source synchrotron
_diffrn_radiation_wavelength 0.87600
_diffrn_reflns_av_R_equivalents 0.0474
_diffrn_reflns_av_sigmaI/netI 0.0280
_diffrn_reflns_limit_h_max 33
_diffrn_reflns_limit_h_min -33
_diffrn_reflns_limit_k_max 42
_diffrn_reflns_limit_k_min -42
_diffrn_reflns_limit_l_max 17
_diffrn_reflns_limit_l_min -17
_diffrn_reflns_number 201516
_diffrn_reflns_theta_full 29.96
_diffrn_reflns_theta_max 29.96
_diffrn_reflns_theta_min 1.07
_exptl_absorpt_coefficient_mu 0.297
_exptl_crystal_density_diffrn 1.321
_exptl_crystal_F_000 7896
_exptl_crystal_size_max 0.2
_exptl_crystal_size_mid 0.05
_exptl_crystal_size_min 0.05
_refine_diff_density_max 1.720
_refine_diff_density_min -0.811
_refine_diff_density_rms 0.091
_refine_ls_abs_structure_details 'Flack H D (1983), Acta Cryst. A39, 876-881'
_refine_ls_abs_structure_Flack 0.13(11)
_refine_ls_extinction_coef 0.00195(17)
_refine_ls_extinction_expression Fc^*^=kFc[1+0.001xFc^2^\l^3^/sin(2\q)]^-1/4^
_refine_ls_extinction_method SHELXL
_refine_ls_goodness_of_fit_ref 1.043
_refine_ls_hydrogen_treatment constr
_refine_ls_matrix_type full
_refine_ls_number_parameters 2401
_refine_ls_number_reflns 28200
_refine_ls_number_restraints 5
_refine_ls_restrained_S_all 1.046
_refine_ls_R_factor_all 0.0801
_refine_ls_R_factor_gt 0.0773
_refine_ls_shift/su_max 0.074
_refine_ls_shift/su_mean 0.034
_refine_ls_structure_factor_coef Fsqd
_refine_ls_weighting_details 'calc w=1/[\s^2^(Fo^2^)+(0.1213P)^2^+48.8318P] where P=(Fo^2^+2Fc^2^)/3'
_refine_ls_weighting_scheme calc
_refine_ls_wR_factor_gt 0.2091
_refine_ls_wR_factor_ref 0.2120
_reflns_number_gt 27081
_reflns_number_total 28200
_reflns_threshold_expression >2sigma(I)
_cod_data_source_file ja304322c_si_009.cif
_cod_data_source_block capchir
_cod_original_formula_sum 'C194.50 H179 Cl6 N34 O36'
_cod_database_code 4118225

loop_
_symmetry_equiv_pos_as_xyz
'x, y, z'
'-x+1/2, -y, z+1/2'
'-x, y+1/2, -z+1/2'
'x+1/2, -y+1/2, -z'

loop_
_atom_site_label
_atom_site_type_symbol
_atom_site_fract_x
_atom_site_fract_y
_atom_site_fract_z
_atom_site_U_iso_or_equiv
_atom_site_adp_type
_atom_site_occupancy
_atom_site_symmetry_multiplicity
_atom_site_calc_flag
_atom_site_refinement_flags
Cl1 Cl 0.55724(6) 0.39412(5) 0.24498(15) 0.0701(6) Uani 1 1 d .
Cl2 Cl 0.48680(9) 0.43517(6) 0.17387(14) 0.0795(7) Uani 1 1 d .
O3 O 0.29263(10) 0.22697(8) 0.6175(2) 0.0214(7) Uani 1 1 d .
Cl3 Cl 0.51078(9) 0.44781(7) 0.33589(17) 0.0902(8) Uani 1 1 d .
O2 O 0.26302(10) 0.36024(8) 0.6616(2) 0.0215(7) Uani 1 1 d .
O7 O 0.37179(12) 0.35106(9) 0.7433(2) 0.0266(8) Uani 1 1 d .
O23 O 0.84052(11) 0.37422(9) 0.8463(2) 0.0232(7) Uani 1 1 d .
O500 O 0.42365(11) 0.26896(8) 0.3440(2) 0.0209(7) Uani 1 1 d .
N32 N 0.74889(12) 0.31384(10) 0.9735(2) 0.0167(8) Uani 1 1 d .
O9 O 0.33575(10) 0.02203(9) 0.7682(2) 0.0256(8) Uani 1 1 d .
N4 N 0.44346(12) 0.21356(9) 0.5176(2) 0.0135(8) Uani 1 1 d .
N3 N 0.35831(11) 0.22843(9) 0.5490(2) 0.0140(8) Uani 1 1 d .
H3 H 0.3762 0.2428 0.5254 0.017 Uiso 1 1 calc R
O4 O 0.48603(12) 0.10950(8) 0.4823(2) 0.0267(8) Uani 1 1 d .
N1 N 0.40061(11) 0.32655(9) 0.4143(2) 0.0153(8) Uani 1 1 d .
O501 O 0.67711(11) 0.28270(9) 1.1448(2) 0.0230(7) Uani 1 1 d .
O5 O 0.54926(10) 0.23783(8) 0.4494(2) 0.0225(7) Uani 1 1 d .
O11 O 0.71087(11) 0.05403(10) 0.5310(3) 0.0344(9) Uani 1 1 d .
O8 O 0.29642(11) 0.15149(9) 0.8481(2) 0.0271(8) Uani 1 1 d .
N2 N 0.34876(11) 0.29807(9) 0.5245(2) 0.0122(8) Uani 1 1 d .
O12 O 0.73051(11) 0.23630(10) 0.5087(2) 0.0294(8) Uani 1 1 d .
O24 O 0.65225(11) 0.37567(9) 1.1624(2) 0.0285(8) Uani 1 1 d .
N29 N 0.59656(12) 0.28984(9) 0.9608(2) 0.0138(8) Uani 1 1 d .
H29 H 0.6196 0.2869 0.9312 0.017 Uiso 1 1 calc R
O22 O 0.80440(11) 0.24153(9) 0.8842(2) 0.0275(8) Uani 1 1 d .
O21 O 0.60161(12) 0.13163(8) 1.0190(2) 0.0281(8) Uani 1 1 d .
C025 C 0.29015(14) 0.33850(12) 0.6197(3) 0.0174(10) Uani 1 1 d .
N28 N 0.64228(12) 0.34242(9) 0.8853(2) 0.0155(8) Uani 1 1 d .
O20 O 0.54164(11) 0.25811(9) 1.0249(2) 0.0254(8) Uani 1 1 d .
O17 O 0.80659(11) 0.18281(10) 0.6533(2) 0.0312(9) Uani 1 1 d .
O18 O 0.72340(12) 0.38144(9) 0.7591(2) 0.0281(8) Uani 1 1 d .
N8 N 0.36966(12) 0.23934(10) 0.7589(2) 0.0168(8) Uani 1 1 d .
N10 N 0.39309(13) 0.12273(10) 0.7487(2) 0.0205(9) Uani 1 1 d .
N27 N 0.73110(12) 0.26972(11) 0.7412(2) 0.0191(9) Uani 1 1 d .
N33 N 0.69561(13) 0.34195(11) 1.0785(2) 0.0204(9) Uani 1 1 d .
H33 H 0.6987 0.3202 1.0640 0.024 Uiso 1 1 calc R
N7 N 0.39472(12) 0.29380(10) 0.7216(2) 0.0173(8) Uani 1 1 d .
H7 H 0.4149 0.2817 0.6976 0.021 Uiso 1 1 calc R
C035 C 0.34216(14) 0.21770(13) 0.7980(3) 0.0188(10) Uani 1 1 d .
O16 O 0.77131(13) 0.05408(11) 0.7351(2) 0.0384(10) Uani 1 1 d .
N34 N 0.70572(12) 0.32303(10) 0.7827(2) 0.0160(8) Uani 1 1 d .
H34 H 0.6867 0.3102 0.8078 0.019 Uiso 1 1 calc R
C038 C 0.39623(15) 0.32960(12) 0.7106(3) 0.0164(10) Uani 1 1 d .
O601 O 0.69792(13) 0.22873(10) 1.1882(2) 0.0353(9) Uani 1 1 d .
N6 N 0.45514(12) 0.31681(10) 0.6153(2) 0.0157(8) Uani 1 1 d .
O600 O 0.41023(12) 0.21401(9) 0.2991(2) 0.0297(8) Uani 1 1 d .
N16 N 0.66576(13) 0.21738(11) 0.5668(3) 0.0249(9) Uani 1 1 d .
H16 H 0.6419 0.2253 0.5889 0.030 Uiso 1 1 calc R
N11 N 0.45811(13) 0.09770(11) 0.7011(3) 0.0221(9) Uani 1 1 d .
C044 C 0.37032(15) 0.19244(11) 0.5473(3) 0.0145(9) Uani 1 1 d .
C045 C 0.41559(15) 0.18515(11) 0.5263(3) 0.0149(9) Uani 1 1 d .
C046 C 0.41530(15) 0.09262(13) 0.7273(3) 0.0199(10) Uani 1 1 d .
N31 N 0.73667(13) 0.24473(10) 0.9456(2) 0.0188(8) Uani 1 1 d .
H31 H 0.7183 0.2598 0.9654 0.023 Uiso 1 1 calc R
C048 C 0.77503(15) 0.25857(12) 0.9165(3) 0.0179(10) Uani 1 1 d .
N30 N 0.65048(13) 0.23304(9) 0.9686(2) 0.0172(8) Uani 1 1 d .
N5 N 0.50054(12) 0.26767(9) 0.5307(2) 0.0148(8) Uani 1 1 d .
H5 H 0.4791 0.2641 0.5637 0.018 Uiso 1 1 calc R
C051 C 0.37555(15) 0.38747(12) 0.4501(3) 0.0223(11) Uani 1 1 d .
H051 H 0.3941 0.3982 0.4130 0.027 Uiso 1 1 calc R
N9 N 0.35159(13) 0.18172(10) 0.7818(2) 0.0201(9) Uani 1 1 d .
H9 H 0.3741 0.1779 0.7514 0.024 Uiso 1 1 calc R
C053 C 0.77828(14) 0.29864(12) 0.9251(3) 0.0157(9) Uani 1 1 d .
C054 C 0.32112(13) 0.28354(12) 0.5759(3) 0.0130(9) Uani 1 1 d .
C055 C 0.51562(15) 0.30280(12) 0.5253(3) 0.0148(9) Uani 1 1 d .
C056 C 0.78135(15) 0.37136(13) 0.9372(3) 0.0185(10) Uani 1 1 d .
C057 C 0.37536(14) 0.35085(12) 0.4593(3) 0.0174(10) Uani 1 1 d .
C058 C 0.72292(16) 0.20909(12) 0.9478(3) 0.0190(10) Uani 1 1 d .
C059 C 0.51523(14) 0.23847(11) 0.4907(3) 0.0149(9) Uani 1 1 d .
N13 N 0.59885(13) 0.10924(12) 0.6103(3) 0.0257(10) Uani 1 1 d .
C061 C 0.48884(15) 0.32887(12) 0.5667(3) 0.0161(9) Uani 1 1 d .
C062 C 0.36429(14) 0.27420(12) 0.7673(3) 0.0142(9) Uani 1 1 d .
C063 C 0.58184(15) 0.32489(12) 0.9718(3) 0.0161(9) Uani 1 1 d .
C064 C 0.72114(14) 0.36659(12) 1.0353(3) 0.0167(10) Uani 1 1 d .
N12 N 0.52480(13) 0.07757(11) 0.6577(3) 0.0268(10) Uani 1 1 d .
H12 H 0.5306 0.0998 0.6533 0.032 Uiso 1 1 calc R
C066 C 0.34691(13) 0.33431(11) 0.5180(3) 0.0128(9) Uani 1 1 d .
C067 C 0.48534(15) 0.20688(12) 0.4985(3) 0.0169(10) Uani 1 1 d .
C068 C 0.31999(14) 0.39346(12) 0.5543(3) 0.0193(10) Uani 1 1 d .
H068 H 0.3020 0.4079 0.5857 0.023 Uiso 1 1 calc R
C069 C 0.32200(14) 0.24333(11) 0.5831(3) 0.0136(9) Uani 1 1 d .
C070 C 0.29075(14) 0.30224(12) 0.6241(3) 0.0158(9) Uani 1 1 d .
H070 H 0.2716 0.2902 0.6581 0.019 Uiso 1 1 calc R
N14 N 0.63432(12) 0.16249(11) 0.5856(2) 0.0217(9) Uani 1 1 d .
C072 C 0.61529(17) 0.16507(12) 1.0013(3) 0.0234(11) Uani 1 1 d .
C073 C 0.42907(15) 0.14903(12) 0.5165(3) 0.0182(10) Uani 1 1 d .
C074 C 0.81056(15) 0.31693(13) 0.8819(3) 0.0205(10) Uani 1 1 d .
H074 H 0.8308 0.3046 0.8504 0.025 Uiso 1 1 calc R
C075 C 0.32985(16) 0.15237(13) 0.8076(3) 0.0229(11) Uani 1 1 d .
C076 C 0.69568(16) 0.24244(14) 0.5418(3) 0.0249(11) Uani 1 1 d .
C077 C 0.66696(15) 0.34724(12) 1.1395(3) 0.0187(10) Uani 1 1 d .
C078 C 0.60866(15) 0.35223(12) 0.9355(3) 0.0173(10) Uani 1 1 d .
C079 C 0.72105(16) 0.40303(13) 1.0444(3) 0.0233(11) Uani 1 1 d .
H079 H 0.7013 0.4139 1.0794 0.028 Uiso 1 1 calc R
C080 C 0.33190(15) 0.28913(13) 0.8164(3) 0.0202(10) Uani 1 1 d .
H080 H 0.3289 0.3136 0.8215 0.024 Uiso 1 1 calc R
C081 C 0.75928(15) 0.24822(14) 0.7023(3) 0.0223(11) Uani 1 1 d .
O1 O 0.43784(14) 0.36320(9) 0.3279(2) 0.0350(9) Uani 1 1 d .
C083 C 0.31936(14) 0.35604(12) 0.5642(3) 0.0169(10) Uani 1 1 d .
C084 C 0.57798(15) 0.25994(12) 0.9925(3) 0.0172(10) Uani 1 1 d .
N24 N 0.64357(15) 0.12572(14) 0.7875(3) 0.0338(11) Uani 1 1 d .
C086 C 0.67687(16) 0.20372(12) 0.9644(3) 0.0172(10) Uani 1 1 d .
C087 C 0.58902(16) 0.19456(12) 1.0053(3) 0.0196(10) Uani 1 1 d .
H087 H 0.5592 0.1928 1.0195 0.023 Uiso 1 1 calc R
C088 C 0.67446(16) 0.10747(14) 0.5551(3) 0.0235(11) Uani 1 1 d .
O15 O 0.54392(14) 0.04879(15) 0.8428(3) 0.0524(13) Uani 1 1 d .
C090 C 0.81209(14) 0.35308(12) 0.8864(3) 0.0182(10) Uani 1 1 d .
C091 C 0.48187(16) 0.06917(14) 0.6832(3) 0.0261(12) Uani 1 1 d .
O10 O 0.55741(12) 0.02291(10) 0.6424(3) 0.0409(10) Uani 1 1 d .
C093 C 0.71058(16) 0.12825(14) 0.5280(3) 0.0260(11) Uani 1 1 d .
H093 H 0.7361 0.1171 0.5093 0.031 Uiso 1 1 calc R
C094 C 0.77275(18) 0.11719(15) 0.7094(3) 0.0308(12) Uani 1 1 d .
H094 H 0.8016 0.1170 0.6893 0.037 Uiso 1 1 calc R
C095 C 0.74882(17) 0.14881(14) 0.7158(3) 0.0255(11) Uani 1 1 d .
C096 C 0.56183(16) 0.35004(13) 0.4755(3) 0.0246(11) Uani 1 1 d .
H096 H 0.5869 0.3571 0.4472 0.030 Uiso 1 1 calc R
C097 C 0.47484(17) 0.14393(12) 0.4929(3) 0.0201(10) Uani 1 1 d .
C098 C 0.60796(15) 0.22751(12) 0.9876(3) 0.0169(10) Uani 1 1 d .
C099 C 0.49672(15) 0.26360(13) 0.2437(3) 0.0217(10) Uani 1 1 d .
H09A H 0.5081 0.2420 0.2677 0.026 Uiso 1 1 calc R
H09B H 0.5160 0.2704 0.2000 0.026 Uiso 1 1 calc R
C100 C 0.66145(17) 0.16839(12) 0.9771(3) 0.0213(10) Uani 1 1 d .
N15 N 0.64636(13) 0.28530(11) 0.6064(2) 0.0231(9) Uani 1 1 d .
C102 C 0.73710(15) 0.30440(13) 0.7370(3) 0.0177(10) Uani 1 1 d .
N26 N 0.74842(14) 0.21266(12) 0.7115(3) 0.0271(10) Uani 1 1 d .
H26 H 0.7233 0.2086 0.7342 0.033 Uiso 1 1 calc R
O6 O 0.47332(18) 0.42470(11) 0.5671(4) 0.0649(16) Uani 1 1 d .
C105 C 0.70845(16) 0.16426(14) 0.5290(3) 0.0252(11) Uani 1 1 d .
H105 H 0.7318 0.1779 0.5095 0.030 Uiso 1 1 calc R
C106 C 0.35309(15) 0.11852(13) 0.7779(3) 0.0183(10) Uani 1 1 d .
C107 C 0.78089(16) 0.40872(13) 0.9469(3) 0.0240(11) Uani 1 1 d .
H107 H 0.8002 0.4231 0.9180 0.029 Uiso 1 1 calc R
C108 C 0.75129(14) 0.35008(12) 0.9807(3) 0.0167(10) Uani 1 1 d .
C109 C 0.65750(15) 0.27072(14) 1.2751(3) 0.0226(11) Uani 1 1 d .
C110 C 0.44326(15) 0.30096(11) 0.3070(3) 0.0155(9) Uani 1 1 d .
C111 C 0.75076(18) 0.18029(13) 0.9377(3) 0.0269(11) Uani 1 1 d .
H111 H 0.7806 0.1837 0.9248 0.032 Uiso 1 1 calc R
C112 C 0.63584(16) 0.12642(14) 0.5835(3) 0.0237(11) Uani 1 1 d .
C113 C 0.68028(16) 0.25674(13) 1.2017(3) 0.0242(11) Uani 1 1 d .
O14 O 0.39214(13) 0.08324(14) 0.9648(3) 0.0505(12) Uani 1 1 d .
C115 C 0.75095(16) 0.42329(13) 1.0004(3) 0.0255(11) Uani 1 1 d .
H115 H 0.7508 0.4478 1.0073 0.031 Uiso 1 1 calc R
C116 C 0.77153(15) 0.32037(14) 0.6934(3) 0.0234(11) Uani 1 1 d .
H116 H 0.7748 0.3449 0.6911 0.028 Uiso 1 1 calc R
C117 C 0.80085(16) 0.29745(15) 0.6534(3) 0.0287(12) Uani 1 1 d .
H117 H 0.8242 0.3068 0.6238 0.034 Uiso 1 1 calc R
C118 C 0.30875(15) 0.22953(13) 0.8487(3) 0.0219(10) Uani 1 1 d .
H118 H 0.2902 0.2138 0.8756 0.026 Uiso 1 1 calc R
C119 C 0.43853(17) 0.20923(19) 0.9341(3) 0.0364(15) Uani 1 1 d .
C120 C 0.43187(16) 0.34161(12) 0.6525(3) 0.0206(10) Uani 1 1 d .
C121 C 0.42717(14) 0.33354(12) 0.3507(3) 0.0171(10) Uani 1 1 d .
C122 C 0.39671(16) 0.05842(13) 0.7343(3) 0.0226(11) Uani 1 1 d .
C123 C 0.34712(15) 0.40809(13) 0.4981(3) 0.0241(11) Uani 1 1 d .
H123 H 0.3469 0.4326 0.4913 0.029 Uiso 1 1 calc R
C124 C 0.35201(15) 0.05544(12) 0.7640(3) 0.0211(10) Uani 1 1 d .
C125 C 0.55907(16) 0.05489(16) 0.6386(4) 0.0316(13) Uani 1 1 d .
C126 C 0.54536(16) 0.33428(14) 1.0181(3) 0.0248(11) Uani 1 1 d .
H126 H 0.5268 0.3168 1.0387 0.030 Uiso 1 1 calc R
C127 C 0.30440(15) 0.26579(13) 0.8572(3) 0.0226(11) Uani 1 1 d .
H127 H 0.2826 0.2748 0.8909 0.027 Uiso 1 1 calc R
C128 C 0.77182(16) 0.18303(14) 0.6896(3) 0.0249(11) Uani 1 1 d .
C129 C 0.46575(17) 0.03370(15) 0.6896(4) 0.0323(13) Uani 1 1 d .
H129 H 0.4838 0.0145 0.6770 0.039 Uiso 1 1 calc R
C130 C 0.70134(15) 0.35870(12) 0.7926(3) 0.0183(10) Uani 1 1 d .
N20 N 0.44524(15) 0.24525(15) 0.9249(3) 0.0378(12) Uani 1 1 d .
H20 H 0.4696 0.2508 0.9010 0.045 Uiso 1 1 calc R
O13 O 0.38627(14) 0.27228(15) 0.9881(3) 0.0537(13) Uani 1 1 d .
C133 C 0.66526(15) 0.36845(12) 0.8513(3) 0.0170(10) Uani 1 1 d .
C134 C 0.65911(17) 0.40487(12) 0.8670(3) 0.0233(11) Uani 1 1 d .
H134 H 0.6765 0.4218 0.8415 0.028 Uiso 1 1 calc R
C135 C 0.55228(14) 0.31381(12) 0.4831(3) 0.0171(10) Uani 1 1 d .
H135 H 0.5709 0.2971 0.4595 0.020 Uiso 1 1 calc R
C136 C 0.66944(15) 0.18062(14) 0.5605(3) 0.0225(11) Uani 1 1 d .
C137 C 0.67068(15) 0.31057(13) 1.2703(3) 0.0193(10) Uani 1 1 d .
N17 N 0.58806(17) 0.35434(13) 0.7099(3) 0.0363(11) Uani 1 1 d .
C139 C 0.42462(15) 0.24267(12) 0.2872(3) 0.0185(10) Uani 1 1 d .
N22 N 0.57669(16) 0.10446(15) 0.8308(3) 0.0435(13) Uani 1 1 d .
H22 H 0.5703 0.1266 0.8352 0.052 Uiso 1 1 calc R
C141 C 0.49332(15) 0.29374(13) 0.3060(3) 0.0218(11) Uani 1 1 d .
H14A H 0.5039 0.2860 0.3578 0.026 Uiso 1 1 calc R
H14B H 0.5099 0.3146 0.2895 0.026 Uiso 1 1 calc R
C142 C 0.72111(15) 0.31680(14) 1.2782(3) 0.0261(11) Uani 1 1 d .
H14C H 0.7366 0.3017 1.2414 0.039 Uiso 1 1 calc R
H14D H 0.7304 0.3114 1.3315 0.039 Uiso 1 1 calc R
H14E H 0.7278 0.3412 1.2666 0.039 Uiso 1 1 calc R
C143 C 0.50281(16) 0.17252(12) 0.4841(3) 0.0204(10) Uani 1 1 d .
H143 H 0.5323 0.1694 0.4691 0.025 Uiso 1 1 calc R
C144 C 0.42917(14) 0.29694(12) 0.2183(3) 0.0167(10) Uani 1 1 d .
C145 C 0.70748(19) 0.08764(16) 0.7597(3) 0.0344(13) Uani 1 1 d .
C146 C 0.33015(15) 0.08609(13) 0.7874(3) 0.0228(11) Uani 1 1 d .
H146 H 0.3016 0.0853 0.8086 0.027 Uiso 1 1 calc R
O30 O 0.28886(16) 0.44420(12) 0.7617(3) 0.0568(13) Uani 1 1 d .
N21 N 0.47259(14) 0.19018(16) 0.9083(3) 0.0372(13) Uani 1 1 d .
C149 C 0.65430(15) 0.31306(13) 1.1826(3) 0.0190(10) Uani 1 1 d .
C150 C 0.29040(17) 0.01695(14) 0.7933(4) 0.0362(14) Uani 1 1 d .
H15A H 0.2704 0.0295 0.7578 0.043 Uiso 1 1 calc R
H15B H 0.2863 0.0262 0.8467 0.043 Uiso 1 1 calc R
C151 C 0.68228(16) 0.28077(14) 0.5602(3) 0.0255(11) Uani 1 1 d .
C152 C 0.53328(19) 0.06254(13) 0.4303(4) 0.0321(13) Uani 1 1 d .
H152 H 0.5326 0.0509 0.4824 0.039 Uiso 1 1 calc R
C153 C 0.60035(17) 0.07428(15) 0.6107(3) 0.0297(12) Uani 1 1 d .
C154 C 0.60517(15) 0.30231(13) 1.1877(3) 0.0206(10) Uani 1 1 d .
H15C H 0.5941 0.2940 1.1368 0.025 Uiso 1 1 calc R
H15D H 0.5868 0.3218 1.2062 0.025 Uiso 1 1 calc R
C155 C 0.60736(16) 0.27184(14) 1.2498(3) 0.0253(11) Uani 1 1 d .
H15E H 0.5983 0.2495 1.2263 0.030 Uiso 1 1 calc R
H15F H 0.5884 0.2769 1.2952 0.030 Uiso 1 1 calc R
C156 C 0.79529(16) 0.26094(15) 0.6576(3) 0.0278(12) Uani 1 1 d .
H156 H 0.8147 0.2455 0.6318 0.033 Uiso 1 1 calc R
C157 C 0.67347(16) 0.07029(15) 0.5576(3) 0.0301(12) Uani 1 1 d .
C158 C 0.28036(16) -0.02232(13) 0.7916(4) 0.0320(13) Uani 1 1 d .
H158 H 0.2875 -0.0311 0.7382 0.038 Uiso 1 1 calc R
C159 C 0.45227(16) 0.32321(13) 0.1617(3) 0.0214(10) Uani 1 1 d .
H15G H 0.4839 0.3220 0.1694 0.032 Uiso 1 1 calc R
H15H H 0.4421 0.3469 0.1728 0.032 Uiso 1 1 calc R
H15I H 0.4452 0.3172 0.1076 0.032 Uiso 1 1 calc R
N25 N 0.70744(14) 0.15220(12) 0.7426(3) 0.0287(10) Uani 1 1 d .
C161 C 0.37888(15) 0.29900(14) 0.2049(3) 0.0274(12) Uani 1 1 d .
H16A H 0.3641 0.2826 0.2397 0.041 Uiso 1 1 calc R
H16B H 0.3722 0.2930 0.1506 0.041 Uiso 1 1 calc R
H16C H 0.3687 0.3227 0.2158 0.041 Uiso 1 1 calc R
C162 C 0.43055(18) 0.13639(19) 0.9394(3) 0.0396(15) Uani 1 1 d .
C163 C 0.46917(18) 0.1542(2) 0.9100(3) 0.0386(15) Uani 1 1 d .
C164 C 0.44799(15) 0.25839(12) 0.2146(3) 0.0186(10) Uani 1 1 d .
C165 C 0.75251(18) 0.08626(15) 0.7337(3) 0.0293(12) Uani 1 1 d .
C776 C 0.29695(17) 0.38408(13) 0.8876(3) 0.0259(11) Uiso 1 1 d .
C167 C 0.34151(16) 0.16466(12) 0.5612(3) 0.0204(10) Uani 1 1 d .
H167 H 0.3122 0.1692 0.5758 0.025 Uiso 1 1 calc R
C168 C 0.5366(2) 0.37012(15) 1.0337(4) 0.0382(15) Uani 1 1 d .
H168 H 0.5121 0.3761 1.0648 0.046 Uiso 1 1 calc R
C169 C 0.52846(17) 0.10237(13) 0.4433(3) 0.0281(12) Uani 1 1 d .
H16X H 0.5527 0.1110 0.4763 0.034 Uiso 1 1 calc R
H16Y H 0.5297 0.1146 0.3926 0.034 Uiso 1 1 calc R
C170 C 0.64633(16) 0.33467(15) 1.3286(3) 0.0258(11) Uani 1 1 d .
H17A H 0.6148 0.3311 1.3234 0.039 Uiso 1 1 calc R
H17B H 0.6534 0.3590 1.3171 0.039 Uiso 1 1 calc R
H17C H 0.6554 0.3291 1.3819 0.039 Uiso 1 1 calc R
C171 C 0.39874(18) 0.12162(12) 0.5311(3) 0.0257(11) Uani 1 1 d .
H171 H 0.4075 0.0981 0.5255 0.031 Uiso 1 1 calc R
C172 C 0.20169(17) 0.37173(14) 0.7490(3) 0.0280(12) Uani 1 1 d .
H172 H 0.2207 0.3894 0.7750 0.034 Uiso 1 1 calc R
C173 C 0.4678(2) 0.39039(14) 0.5911(4) 0.0452(17) Uani 1 1 d .
C174 C 0.87359(16) 0.35708(13) 0.7966(3) 0.0232(11) Uani 1 1 d .
H17X H 0.8591 0.3417 0.7583 0.028 Uiso 1 1 calc R
H17Y H 0.8931 0.3427 0.8293 0.028 Uiso 1 1 calc R
O19 O 0.62035(19) 0.44793(10) 0.9476(3) 0.0601(15) Uani 1 1 d .
C176 C 0.65913(19) 0.34827(16) 0.5972(3) 0.0344(13) Uani 1 1 d .
H176 H 0.6504 0.3712 0.6107 0.041 Uiso 1 1 calc R
C177 C 0.69013(19) 0.13955(13) 0.9677(3) 0.0279(12) Uani 1 1 d .
H177 H 0.6799 0.1165 0.9752 0.033 Uiso 1 1 calc R
C178 C 0.23114(16) 0.34321(13) 0.7144(3) 0.0245(11) Uani 1 1 d .
H17Z H 0.2466 0.3308 0.7567 0.029 Uiso 1 1 calc R
H17D H 0.2134 0.3262 0.6851 0.029 Uiso 1 1 calc R
N23 N 0.50499(14) 0.13581(15) 0.8811(3) 0.0375(12) Uani 1 1 d .
N19 N 0.47314(15) 0.30654(15) 0.8670(3) 0.0367(12) Uani 1 1 d .
C181 C 0.42336(17) 0.02881(14) 0.7147(3) 0.0277(11) Uani 1 1 d .
H181 H 0.4118 0.0060 0.7190 0.033 Uiso 1 1 calc R
C182 C 0.35630(17) 0.12959(12) 0.5535(3) 0.0249(11) Uani 1 1 d .
H182 H 0.3366 0.1112 0.5640 0.030 Uiso 1 1 calc R
C183 C 0.5629(2) 0.39639(14) 1.0046(4) 0.0438(17) Uani 1 1 d .
H183 H 0.5569 0.4199 1.0177 0.053 Uiso 1 1 calc R
C184 C 0.68641(17) 0.12176(15) 0.7638(3) 0.0276(12) Uani 1 1 d .
C185 C 0.63642(17) 0.05282(16) 0.5862(4) 0.0330(13) Uani 1 1 d .
H185 H 0.6352 0.0282 0.5893 0.040 Uiso 1 1 calc R
O900 O 0.59022(15) 0.18145(12) 0.3597(4) 0.0600(15) Uani 1 1 d .
C187 C 0.59605(17) 0.32215(14) 0.6793(3) 0.0273(12) Uani 1 1 d .
C188 C 0.5991(2) 0.38829(13) 0.9548(3) 0.0302(12) Uani 1 1 d .
C189 C 0.55925(18) 0.12863(13) 1.0601(3) 0.0288(12) Uani 1 1 d .
H18A H 0.5357 0.1380 1.0265 0.035 Uiso 1 1 calc R
H18B H 0.5601 0.1425 1.1087 0.035 Uiso 1 1 calc R
C190 C 0.73374(19) 0.14572(13) 0.9469(3) 0.0315(13) Uani 1 1 d .
H190 H 0.7525 0.1265 0.9388 0.038 Uiso 1 1 calc R
C191 C 0.56977(16) 0.29259(15) 0.6962(3) 0.0285(12) Uani 1 1 d .
H191 H 0.5756 0.2707 0.6728 0.034 Uiso 1 1 calc R
N18 N 0.55365(18) 0.35875(13) 0.7597(3) 0.0396(12) Uani 1 1 d .
C193 C 0.46586(19) 0.0807(2) 0.9047(3) 0.0431(16) Uani 1 1 d .
H193 H 0.4660 0.0561 0.9004 0.052 Uiso 1 1 calc R
C194 C 0.52796(19) 0.33083(17) 0.7800(4) 0.0367(14) Uani 1 1 d .
C195 C 0.50241(19) 0.1010(2) 0.8791(3) 0.0421(16) Uani 1 1 d .
C196 C 0.90029(19) 0.38511(14) 0.7537(4) 0.0340(13) Uani 1 1 d .
H196 H 0.9141 0.4005 0.7937 0.041 Uiso 1 1 calc R
C197 C 0.44307(18) 0.23654(15) 0.1401(3) 0.0282(12) Uani 1 1 d .
H19A H 0.4584 0.2480 0.0970 0.042 Uiso 1 1 calc R
H19B H 0.4121 0.2343 0.1271 0.042 Uiso 1 1 calc R
H19C H 0.4556 0.2134 0.1486 0.042 Uiso 1 1 calc R
C198 C 0.6273(2) 0.41475(13) 0.9201(3) 0.0310(13) Uani 1 1 d .
C199 C 0.49820(19) 0.36546(13) 0.5546(3) 0.0317(13) Uani 1 1 d .
C200 C 0.41961(19) 0.2737(2) 0.9476(3) 0.0429(17) Uani 1 1 d .
C201 C 0.69571(18) 0.34276(16) 0.5487(4) 0.0361(14) Uani 1 1 d .
H201 H 0.7120 0.3618 0.5288 0.043 Uiso 1 1 calc R
C202 C 0.53483(18) 0.29673(16) 0.7488(3) 0.0324(13) Uani 1 1 d .
H202 H 0.5167 0.2778 0.7629 0.039 Uiso 1 1 calc R
C203 C 0.42962(19) 0.0985(2) 0.9363(4) 0.0474(18) Uani 1 1 d .
C204 C 0.5496(2) 0.09031(15) 1.0799(4) 0.0418(15) Uani 1 1 d .
H204 H 0.5480 0.0770 1.0299 0.050 Uiso 1 1 calc R
C205 C 0.70732(17) 0.30817(14) 0.5308(3) 0.0279(12) Uani 1 1 d .
H205 H 0.7320 0.3035 0.4990 0.034 Uiso 1 1 calc R
C206 C 0.6816(2) 0.05784(18) 0.7806(4) 0.0470(17) Uani 1 1 d .
H206 H 0.6941 0.0353 0.7785 0.056 Uiso 1 1 calc R
C207 C 0.75507(19) 0.00482(15) 0.4900(4) 0.0401(15) Uani 1 1 d .
H207 H 0.7797 0.0157 0.5193 0.048 Uiso 1 1 calc R
C208 C 0.7575(2) 0.01721(17) 0.4036(4) 0.0492(17) Uani 1 1 d .
H20A H 0.7855 0.0102 0.3811 0.074 Uiso 1 1 calc R
H20B H 0.7548 0.0426 0.4016 0.074 Uiso 1 1 calc R
H20C H 0.7337 0.0066 0.3738 0.074 Uiso 1 1 calc R
C209 C 0.62054(19) 0.09684(17) 0.8062(4) 0.0382(15) Uani 1 1 d .
C210 C 0.4363(2) 0.37831(14) 0.6432(4) 0.0419(16) Uani 1 1 d .
H210 H 0.4184 0.3940 0.6714 0.050 Uiso 1 1 calc R
C211 C 0.66741(17) 0.25035(15) 1.3507(3) 0.0294(12) Uani 1 1 d .
H21A H 0.6515 0.2609 1.3943 0.044 Uiso 1 1 calc R
H21B H 0.6988 0.2512 1.3613 0.044 Uiso 1 1 calc R
H21C H 0.6582 0.2261 1.3444 0.044 Uiso 1 1 calc R
C212 C 0.39567(17) 0.1585(2) 0.9691(3) 0.0392(16) Uani 1 1 d .
H212 H 0.3700 0.1481 0.9897 0.047 Uiso 1 1 calc R
C213 C 0.8866(2) 0.01714(17) 0.7257(4) 0.0460(16) Uani 1 1 d .
H21X H 0.8987 -0.0054 0.7412 0.069 Uiso 1 1 calc R
H21Y H 0.8998 0.0356 0.7571 0.069 Uiso 1 1 calc R
H21Z H 0.8927 0.0213 0.6704 0.069 Uiso 1 1 calc R
C214 C 0.71180(19) 0.01597(16) 0.5293(4) 0.0409(15) Uani 1 1 d .
H21D H 0.6866 0.0069 0.4993 0.049 Uiso 1 1 calc R
H21E H 0.7102 0.0066 0.5830 0.049 Uiso 1 1 calc R
C215 C 0.5349(2) 0.37525(13) 0.5088(4) 0.0383(15) Uani 1 1 d .
H215 H 0.5412 0.3992 0.5009 0.046 Uiso 1 1 calc R
C216 C 0.4384(2) 0.3088(2) 0.9160(4) 0.0444(17) Uani 1 1 d .
O804 O 0.5921(2) 0.20965(12) 0.6936(3) 0.0727(18) Uani 1 1 d .
C218 C 0.6383(2) 0.0619(2) 0.8041(4) 0.0505(19) Uani 1 1 d .
H218 H 0.6210 0.0424 0.8182 0.061 Uiso 1 1 calc R
C219 C 0.4958(2) 0.04717(14) 0.3799(4) 0.0419(15) Uani 1 1 d .
H21F H 0.5002 0.0221 0.3739 0.063 Uiso 1 1 calc R
H21G H 0.4959 0.0583 0.3285 0.063 Uiso 1 1 calc R
H21H H 0.4678 0.0515 0.4057 0.063 Uiso 1 1 calc R
C220 C 0.4384(3) 0.3719(3) 0.9079(4) 0.067(2) Uani 1 1 d .
H220 H 0.4269 0.3939 0.9225 0.080 Uiso 1 1 calc R
C221 C 0.63560(17) 0.31896(15) 0.6257(3) 0.0291(12) Uani 1 1 d .
C222 C 0.5428(2) 0.0813(2) 0.8485(4) 0.0441(16) Uani 1 1 d .
C223 C 0.8373(2) 0.01696(16) 0.7388(4) 0.0394(14) Uani 1 1 d .
H223 H 0.8318 0.0134 0.7958 0.047 Uiso 1 1 calc R
C224 C 0.4740(3) 0.3697(2) 0.8563(4) 0.060(2) Uani 1 1 d .
H224 H 0.4867 0.3902 0.8355 0.072 Uiso 1 1 calc R
C225 C 0.17404(17) 0.39038(15) 0.6857(4) 0.0324(13) Uani 1 1 d .
H22A H 0.1561 0.4084 0.7102 0.049 Uiso 1 1 calc R
H22B H 0.1551 0.3734 0.6597 0.049 Uiso 1 1 calc R
H22C H 0.1934 0.4011 0.6472 0.049 Uiso 1 1 calc R
C226 C 0.81868(17) 0.05219(15) 0.7159(4) 0.0340(13) Uani 1 1 d .
H22D H 0.8345 0.0708 0.7440 0.041 Uiso 1 1 calc R
H22E H 0.8228 0.0559 0.6593 0.041 Uiso 1 1 calc R
C227 C 0.39939(18) 0.1943(2) 0.9678(3) 0.0407(16) Uani 1 1 d .
H227 H 0.3770 0.2087 0.9883 0.049 Uiso 1 1 calc R
C228 C 0.4908(2) 0.33646(17) 0.8356(3) 0.0373(14) Uani 1 1 d .
C229 C 0.6504(2) 0.47525(14) 0.9251(4) 0.0442(16) Uani 1 1 d .
H22F H 0.6420 0.4847 0.8735 0.053 Uiso 1 1 calc R
H22G H 0.6802 0.4656 0.9209 0.053 Uiso 1 1 calc R
C230 C 0.7600(2) -0.03661(18) 0.4962(6) 0.059(2) Uani 1 1 d .
H23A H 0.7875 -0.0438 0.4722 0.089 Uiso 1 1 calc R
H23B H 0.7356 -0.0478 0.4690 0.089 Uiso 1 1 calc R
H23C H 0.7598 -0.0436 0.5512 0.089 Uiso 1 1 calc R
C231 C 0.9375(2) 0.36746(16) 0.7056(5) 0.053(2) Uani 1 1 d .
H23D H 0.9546 0.3854 0.6789 0.080 Uiso 1 1 calc R
H23E H 0.9247 0.3517 0.6670 0.080 Uiso 1 1 calc R
H23F H 0.9565 0.3543 0.7408 0.080 Uiso 1 1 calc R
C232 C 0.5783(2) 0.05522(16) 0.3925(4) 0.0455(16) Uani 1 1 d .
H23G H 0.5819 0.0301 0.3848 0.068 Uiso 1 1 calc R
H23H H 0.6015 0.0638 0.4268 0.068 Uiso 1 1 calc R
H23I H 0.5801 0.0671 0.3420 0.068 Uiso 1 1 calc R
C233 C 0.43751(19) 0.45218(16) 0.5840(5) 0.0441(16) Uani 1 1 d .
H23J H 0.4092 0.4406 0.5938 0.053 Uiso 1 1 calc R
H23K H 0.4453 0.4660 0.6307 0.053 Uiso 1 1 calc R
C234 C 0.4788(3) 0.1948(2) 0.7035(4) 0.061(2) Uani 1 1 d .
C235 C 0.3868(2) 0.0460(2) 0.9582(4) 0.0544(18) Uani 1 1 d .
H23L H 0.3993 0.0382 0.9079 0.065 Uiso 1 1 calc R
H23M H 0.3553 0.0405 0.9575 0.065 Uiso 1 1 calc R
C236 C 0.4200(2) 0.3411(2) 0.9374(4) 0.056(2) Uani 1 1 d .
H236 H 0.3956 0.3419 0.9713 0.067 Uiso 1 1 calc R
C237 C 0.5624(3) 0.17365(17) 0.2947(5) 0.0541(18) Uani 1 1 d .
Cl5 Cl 0.2414(4) 0.0893(3) 0.6312(8) 0.341(5) Uiso 1 1 d D
O25 O 0.6643(3) 0.4453(2) 0.2175(7) 0.136(4) Uani 1 1 d .
C240 C 0.1722(2) 0.35506(19) 0.8114(4) 0.0493(17) Uani 1 1 d .
H24A H 0.1531 0.3729 0.8339 0.074 Uiso 1 1 calc R
H24B H 0.1903 0.3449 0.8526 0.074 Uiso 1 1 calc R
H24C H 0.1544 0.3368 0.7874 0.074 Uiso 1 1 calc R
C241 C 0.3871(3) 0.03360(16) 1.1043(4) 0.0473(17) Uani 1 1 d .
H24D H 0.4021 0.0207 1.1456 0.071 Uiso 1 1 calc R
H24E H 0.3564 0.0267 1.1030 0.071 Uiso 1 1 calc R
H24F H 0.3893 0.0586 1.1148 0.071 Uiso 1 1 calc R
C242 C 0.3952(2) 0.50052(18) 0.5223(5) 0.0520(17) Uani 1 1 d .
H24G H 0.3692 0.4871 0.5364 0.078 Uiso 1 1 calc R
H24H H 0.3900 0.5128 0.4730 0.078 Uiso 1 1 calc R
H24I H 0.4016 0.5175 0.5634 0.078 Uiso 1 1 calc R
C243 C 0.4086(3) 0.0254(2) 1.0247(4) 0.0542(18) Uani 1 1 d .
H243 H 0.4404 0.0308 1.0268 0.065 Uiso 1 1 calc R
C244 C 0.4342(2) 0.47578(16) 0.5128(5) 0.0458(16) Uani 1 1 d .
H244 H 0.4268 0.4602 0.4679 0.055 Uiso 1 1 calc R
Cl6 Cl 0.1621(5) 0.0770(4) 0.5774(9) 0.411(7) Uiso 1 1 d D
C246 C 0.3847(3) 0.4556(3) 0.7878(6) 0.076(2) Uiso 1 1 d .
O805 O 0.4788(5) 0.22822(17) 0.6959(4) 0.187(6) Uani 1 1 d .
O27 O 0.5627(3) 0.43723(18) 0.7719(5) 0.117(3) Uani 1 1 d .
C249 C 0.8147(2) -0.01338(17) 0.6930(5) 0.058(2) Uani 1 1 d .
H24J H 0.8267 -0.0357 0.7102 0.087 Uiso 1 1 calc R
H24K H 0.8199 -0.0105 0.6370 0.087 Uiso 1 1 calc R
H24L H 0.7832 -0.0129 0.7032 0.087 Uiso 1 1 calc R
C250 C 0.5046(2) 0.08773(17) 1.1207(4) 0.0511(17) Uani 1 1 d .
H25A H 0.4984 0.0634 1.1333 0.077 Uiso 1 1 calc R
H25B H 0.4819 0.0967 1.0857 0.077 Uiso 1 1 calc R
H25C H 0.5050 0.1015 1.1687 0.077 Uiso 1 1 calc R
C251 C 0.5852(3) 0.07410(18) 1.1303(5) 0.058(2) Uani 1 1 d .
H25D H 0.5778 0.0498 1.1412 0.087 Uiso 1 1 calc R
H25E H 0.5875 0.0869 1.1795 0.087 Uiso 1 1 calc R
H25F H 0.6131 0.0752 1.1026 0.087 Uiso 1 1 calc R
C252 C 0.3081(4) -0.0424(2) 0.8497(6) 0.095(4) Uani 1 1 d .
H25G H 0.3003 -0.0671 0.8476 0.143 Uiso 1 1 calc R
H25H H 0.3028 -0.0335 0.9024 0.143 Uiso 1 1 calc R
H25I H 0.3389 -0.0396 0.8366 0.143 Uiso 1 1 calc R
C254 C 0.5064(2) 0.41499(19) 0.2621(5) 0.0542(18) Uani 1 1 d .
C255 C 0.6072(4) 0.2128(2) 0.7735(6) 0.083(3) Uani 1 1 d .
C256 C 0.4015(4) -0.0163(2) 1.0089(6) 0.089(3) Uani 1 1 d .
H25J H 0.4152 -0.0227 0.9594 0.133 Uiso 1 1 calc R
H25K H 0.3702 -0.0214 1.0065 0.133 Uiso 1 1 calc R
H25L H 0.4147 -0.0296 1.0514 0.133 Uiso 1 1 calc R
C257 C 0.8705(3) 0.4080(2) 0.7013(5) 0.066(2) Uani 1 1 d .
H25M H 0.8476 0.4186 0.7333 0.099 Uiso 1 1 calc R
H25N H 0.8572 0.3935 0.6607 0.099 Uiso 1 1 calc R
H25O H 0.8880 0.4264 0.6768 0.099 Uiso 1 1 calc R
C258 C 0.4762(3) 0.49460(19) 0.4897(6) 0.064(2) Uani 1 1 d .
H25P H 0.4997 0.4776 0.4831 0.097 Uiso 1 1 calc R
H25Q H 0.4843 0.5111 0.5307 0.097 Uiso 1 1 calc R
H25R H 0.4717 0.5071 0.4406 0.097 Uiso 1 1 calc R
C259 C 0.3649(3) 0.4398(3) 0.8582(7) 0.084(3) Uiso 1 1 d .
C260 C 0.2326(3) -0.0300(2) 0.8072(11) 0.133(6) Uani 1 1 d .
H26A H 0.2145 -0.0169 0.7705 0.199 Uiso 1 1 calc R
H26B H 0.2252 -0.0232 0.8607 0.199 Uiso 1 1 calc R
H26C H 0.2272 -0.0550 0.8006 0.199 Uiso 1 1 calc R
C801 C 0.6498(5) 0.5038(2) 0.9845(5) 0.097(4) Uani 1 1 d .
H801 H 0.6605 0.4937 1.0347 0.117 Uiso 1 1 calc R
C802 C 0.6802(6) 0.5338(2) 0.9640(6) 0.133(6) Uani 1 1 d .
H80A H 0.7097 0.5248 0.9552 0.199 Uiso 1 1 calc R
H80B H 0.6808 0.5506 1.0071 0.199 Uiso 1 1 calc R
H80C H 0.6698 0.5454 0.9166 0.199 Uiso 1 1 calc R
C803 C 0.6122(5) 0.5178(3) 0.9987(7) 0.102(4) Uani 1 1 d .
H80D H 0.6155 0.5358 1.0389 0.153 Uiso 1 1 calc R
H80E H 0.5919 0.4999 1.0170 0.153 Uiso 1 1 calc R
H80F H 0.6008 0.5284 0.9508 0.153 Uiso 1 1 calc R
C800 C 0.3268(5) 0.4151(4) 0.8972(9) 0.123(4) Uiso 1 1 d .
O777 O 0.3500(7) 0.4355(7) 0.0858(6) 0.45(2) Uani 1 1 d .
O899 O 0.5733(7) 0.9662(3) 0.5167(10) 0.244(9) Uani 1 1 d .
C897 C 0.6239(4) 0.4673(3) 0.1999(10) 0.119(5) Uani 1 1 d .
C756 C 0.5449(6) 0.4428(3) 0.7007(9) 0.157(8) Uani 1 1 d .
Cl4 Cl 0.2181(9) 0.0154(5) 0.604(2) 0.81(3) Uiso 1 1 d D
C898 C 0.5195(7) 0.9609(4) 0.5313(18) 0.234(14) Uani 1 1 d .
C744 C 0.2027(4) 0.0516(4) 0.6419(9) 0.134(4) Uiso 1 1 d D
C445 C 0.3613(5) 0.4019(8) 0.1002(11) 0.233(14) Uani 1 1 d .

loop_
_atom_site_aniso_label
_atom_site_aniso_U_11
_atom_site_aniso_U_22
_atom_site_aniso_U_33
_atom_site_aniso_U_23
_atom_site_aniso_U_13
_atom_site_aniso_U_12
Cl1 0.0511(10) 0.0450(9) 0.1140(18) -0.0114(10) -0.0078(11) 0.0108(8)
Cl2 0.0982(16) 0.0712(13) 0.0692(15) 0.0013(10) 0.0036(12) 0.0425(12)
O3 0.0140(16) 0.0225(17) 0.028(2) 0.0079(14) 0.0039(14) -0.0014(13)
Cl3 0.0997(17) 0.0856(16) 0.0854(18) -0.0322(13) -0.0043(14) 0.0187(13)
O2 0.0123(15) 0.0213(17) 0.031(2) -0.0057(14) 0.0091(14) 0.0021(13)
O7 0.0339(19) 0.0236(17) 0.022(2) -0.0038(15) 0.0122(15) 0.0043(15)
O23 0.0203(17) 0.0241(17) 0.025(2) -0.0007(14) 0.0091(14) 0.0047(14)
O500 0.0278(18) 0.0194(16) 0.0154(19) -0.0029(13) 0.0071(14) -0.0065(13)
N32 0.0114(18) 0.026(2) 0.012(2) -0.0008(16) -0.0004(15) 0.0082(15)
O9 0.0146(16) 0.0224(17) 0.040(2) 0.0013(15) 0.0069(15) -0.0073(13)
N4 0.0144(19) 0.0127(17) 0.013(2) -0.0014(14) -0.0021(15) 0.0023(14)
N3 0.0113(18) 0.0104(17) 0.020(2) 0.0036(15) 0.0025(15) -0.0046(14)
O4 0.035(2) 0.0137(16) 0.032(2) -0.0018(14) 0.0086(16) 0.0110(14)
N1 0.0086(17) 0.0175(19) 0.020(2) -0.0005(15) 0.0003(15) -0.0026(14)
O501 0.0264(18) 0.0234(17) 0.0191(19) -0.0025(14) 0.0072(14) 0.0070(14)
O5 0.0191(17) 0.0199(16) 0.029(2) -0.0060(14) 0.0092(15) 0.0035(13)
O11 0.0165(17) 0.035(2) 0.051(3) -0.0048(18) 0.0082(17) 0.0012(15)
O8 0.0167(17) 0.0278(18) 0.037(2) 0.0080(16) 0.0114(16) -0.0020(14)
N2 0.0086(17) 0.0162(18) 0.012(2) -0.0021(14) 0.0022(14) -0.0015(14)
O12 0.0183(18) 0.043(2) 0.027(2) 0.0012(16) 0.0065(15) 0.0001(15)
O24 0.0284(19) 0.032(2) 0.025(2) -0.0055(15) 0.0112(15) 0.0118(16)
N29 0.0127(18) 0.0134(18) 0.015(2) 0.0027(15) 0.0033(15) 0.0013(14)
O22 0.0249(18) 0.0288(18) 0.029(2) 0.0022(15) 0.0120(15) 0.0107(15)
O21 0.042(2) 0.0137(16) 0.029(2) 0.0009(14) 0.0043(16) -0.0036(15)
C025 0.012(2) 0.024(2) 0.017(3) -0.0057(19) 0.0009(18) 0.0007(18)
N28 0.0188(19) 0.0153(18) 0.012(2) 0.0018(15) -0.0019(15) 0.0005(15)
O20 0.0177(17) 0.0237(17) 0.035(2) 0.0013(15) 0.0074(15) 0.0020(14)
O17 0.0238(19) 0.037(2) 0.033(2) -0.0118(17) -0.0005(16) 0.0143(15)
O18 0.0285(19) 0.0289(19) 0.027(2) 0.0094(15) 0.0096(15) -0.0056(15)
N8 0.0133(18) 0.026(2) 0.011(2) 0.0007(16) -0.0011(15) -0.0015(15)
N10 0.021(2) 0.025(2) 0.016(2) 0.0036(16) 0.0018(16) -0.0056(16)
N27 0.0151(19) 0.033(2) 0.009(2) -0.0019(16) -0.0028(15) 0.0081(16)
N33 0.022(2) 0.026(2) 0.013(2) -0.0030(16) 0.0021(16) 0.0092(17)
N7 0.0171(19) 0.019(2) 0.015(2) -0.0027(15) 0.0056(16) 0.0031(15)
C035 0.009(2) 0.029(3) 0.018(3) 0.003(2) -0.0005(18) -0.0047(18)
O16 0.032(2) 0.045(2) 0.038(2) 0.0133(18) 0.0140(18) 0.0203(18)
N34 0.0141(18) 0.021(2) 0.013(2) 0.0002(15) 0.0036(15) 0.0013(15)
C038 0.019(2) 0.019(2) 0.011(2) -0.0053(18) 0.0008(18) 0.0007(19)
O601 0.036(2) 0.028(2) 0.042(3) 0.0003(17) 0.0098(18) 0.0107(17)
N6 0.0169(19) 0.0188(19) 0.011(2) -0.0027(15) 0.0017(15) -0.0036(15)
O600 0.039(2) 0.0174(18) 0.033(2) -0.0047(15) 0.0080(16) -0.0051(15)
N16 0.0115(19) 0.037(2) 0.026(3) -0.0003(19) 0.0045(17) -0.0002(17)
N11 0.0133(19) 0.031(2) 0.022(2) 0.0099(17) 0.0057(16) -0.0003(17)
C044 0.019(2) 0.014(2) 0.010(2) -0.0002(17) 0.0002(17) 0.0032(17)
C045 0.021(2) 0.013(2) 0.011(2) -0.0015(17) -0.0042(17) -0.0012(18)
C046 0.019(2) 0.028(3) 0.013(3) 0.0049(19) -0.0025(19) -0.0015(19)
N31 0.020(2) 0.020(2) 0.017(2) -0.0011(16) 0.0046(16) 0.0083(16)
C048 0.017(2) 0.028(3) 0.008(2) -0.0019(18) -0.0027(18) 0.009(2)
N30 0.026(2) 0.0129(18) 0.012(2) 0.0003(15) -0.0004(16) 0.0040(15)
N5 0.0127(18) 0.0172(19) 0.015(2) -0.0016(15) 0.0041(15) 0.0039(15)
C051 0.018(2) 0.019(2) 0.030(3) 0.005(2) 0.002(2) -0.0035(19)
N9 0.0174(19) 0.027(2) 0.016(2) 0.0002(16) 0.0080(16) -0.0020(16)
C053 0.010(2) 0.028(2) 0.009(2) 0.0020(18) -0.0049(17) 0.0077(18)
C054 0.009(2) 0.021(2) 0.009(2) -0.0003(17) -0.0025(17) 0.0003(17)
C055 0.019(2) 0.019(2) 0.007(2) -0.0005(17) -0.0049(17) 0.0001(18)
C056 0.015(2) 0.026(2) 0.014(3) -0.0010(19) -0.0059(18) 0.0047(18)
C057 0.013(2) 0.019(2) 0.021(3) 0.0003(19) -0.0010(18) -0.0044(18)
C058 0.034(3) 0.017(2) 0.007(2) 0.0003(17) 0.0004(19) 0.006(2)
C059 0.014(2) 0.017(2) 0.014(3) -0.0019(17) -0.0012(18) 0.0049(17)
N13 0.0112(19) 0.042(3) 0.024(3) 0.0051(19) 0.0019(17) 0.0010(18)
C061 0.019(2) 0.018(2) 0.012(2) -0.0019(18) 0.0031(18) -0.0043(18)
C062 0.010(2) 0.024(2) 0.009(2) 0.0030(18) 0.0002(17) -0.0015(17)
C063 0.019(2) 0.018(2) 0.011(2) 0.0023(17) -0.0047(18) 0.0048(18)
C064 0.014(2) 0.028(2) 0.009(2) -0.0020(18) -0.0023(17) 0.0065(18)
N12 0.018(2) 0.025(2) 0.037(3) 0.0097(19) 0.0104(19) -0.0003(17)
C066 0.008(2) 0.010(2) 0.020(3) -0.0032(17) 0.0008(17) -0.0048(16)
C067 0.020(2) 0.019(2) 0.012(3) -0.0044(18) -0.0030(18) 0.0085(18)
C068 0.012(2) 0.014(2) 0.031(3) -0.0081(19) 0.0014(19) 0.0010(17)
C069 0.011(2) 0.017(2) 0.013(2) -0.0001(17) -0.0060(17) 0.0003(18)
C070 0.009(2) 0.023(2) 0.015(3) 0.0001(18) 0.0015(17) -0.0020(17)
N14 0.0126(19) 0.036(2) 0.017(2) 0.0007(17) 0.0019(16) 0.0007(17)
C072 0.035(3) 0.018(2) 0.017(3) -0.0019(19) -0.004(2) -0.003(2)
C073 0.022(2) 0.017(2) 0.015(3) -0.0040(18) -0.0026(19) 0.0021(18)
C074 0.014(2) 0.030(3) 0.017(3) 0.000(2) -0.0007(18) 0.0052(19)
C075 0.021(3) 0.026(3) 0.021(3) 0.003(2) -0.003(2) -0.003(2)
C076 0.022(3) 0.042(3) 0.010(3) 0.001(2) -0.007(2) 0.000(2)
C077 0.017(2) 0.027(3) 0.012(3) -0.0016(19) 0.0007(18) 0.0108(19)
C078 0.023(2) 0.018(2) 0.011(3) 0.0024(18) 0.0017(18) 0.0023(18)
C079 0.019(2) 0.031(3) 0.020(3) -0.003(2) -0.001(2) 0.009(2)
C080 0.017(2) 0.028(3) 0.016(3) 0.0012(19) 0.0017(19) 0.0010(19)
C081 0.017(2) 0.039(3) 0.011(3) -0.003(2) -0.0049(18) 0.013(2)
O1 0.048(2) 0.0242(19) 0.033(2) -0.0003(16) 0.0204(18) -0.0139(17)
C083 0.010(2) 0.019(2) 0.023(3) -0.0045(19) -0.0044(18) 0.0004(17)
C084 0.015(2) 0.024(2) 0.012(3) -0.0046(18) -0.0008(18) -0.0014(18)
N24 0.025(2) 0.059(3) 0.018(3) 0.002(2) 0.0048(18) 0.018(2)
C086 0.028(3) 0.016(2) 0.008(2) -0.0026(17) -0.0042(18) 0.0077(19)
C087 0.021(2) 0.025(2) 0.013(3) 0.0013(19) -0.0025(18) -0.0034(19)
C088 0.021(2) 0.034(3) 0.016(3) -0.002(2) 0.0027(19) 0.001(2)
O15 0.038(2) 0.078(4) 0.042(3) 0.027(2) 0.008(2) 0.018(2)
C090 0.009(2) 0.028(3) 0.017(3) -0.002(2) -0.0010(18) 0.0021(18)
C091 0.016(2) 0.038(3) 0.024(3) 0.011(2) 0.000(2) -0.002(2)
O10 0.024(2) 0.034(2) 0.064(3) 0.0112(19) 0.0163(19) 0.0056(16)
C093 0.013(2) 0.040(3) 0.025(3) -0.006(2) 0.004(2) 0.005(2)
C094 0.025(3) 0.045(3) 0.023(3) -0.002(2) 0.000(2) 0.020(2)
C095 0.027(3) 0.037(3) 0.013(3) -0.009(2) -0.002(2) 0.011(2)
C096 0.025(3) 0.025(3) 0.024(3) -0.007(2) 0.013(2) -0.010(2)
C097 0.032(3) 0.012(2) 0.016(3) -0.0031(18) -0.008(2) 0.0083(19)
C098 0.022(2) 0.016(2) 0.013(3) -0.0013(18) -0.0022(18) 0.0011(18)
C099 0.016(2) 0.032(3) 0.017(3) 0.003(2) 0.0017(19) -0.0004(19)
C100 0.037(3) 0.020(2) 0.007(2) -0.0012(18) -0.009(2) 0.003(2)
N15 0.020(2) 0.035(2) 0.014(2) -0.0067(17) -0.0089(17) 0.0038(17)
C102 0.018(2) 0.030(3) 0.005(2) -0.0001(18) -0.0036(17) 0.0049(19)
N26 0.023(2) 0.036(2) 0.023(3) -0.0047(19) 0.0046(18) 0.0115(18)
O6 0.075(3) 0.025(2) 0.095(4) -0.004(2) 0.058(3) -0.005(2)
C105 0.014(2) 0.042(3) 0.020(3) -0.002(2) 0.0043(19) -0.002(2)
C106 0.015(2) 0.027(2) 0.014(3) 0.0034(19) 0.0005(18) 0.0004(18)
C107 0.018(2) 0.029(3) 0.025(3) 0.002(2) 0.002(2) 0.001(2)
C108 0.016(2) 0.025(2) 0.010(3) -0.0004(18) -0.0055(18) 0.0066(18)
C109 0.014(2) 0.038(3) 0.016(3) 0.003(2) -0.0022(19) 0.010(2)
C110 0.021(2) 0.016(2) 0.010(2) 0.0029(17) 0.0027(18) -0.0053(18)
C111 0.030(3) 0.027(3) 0.023(3) -0.004(2) 0.006(2) 0.011(2)
C112 0.015(2) 0.039(3) 0.017(3) 0.000(2) -0.0036(19) 0.003(2)
C113 0.020(2) 0.029(3) 0.024(3) 0.003(2) 0.003(2) 0.004(2)
O14 0.030(2) 0.080(3) 0.041(3) 0.024(2) 0.0083(19) 0.006(2)
C115 0.025(3) 0.023(2) 0.029(3) -0.005(2) 0.001(2) 0.011(2)
C116 0.016(2) 0.036(3) 0.017(3) 0.000(2) -0.0023(19) 0.003(2)
C117 0.017(2) 0.054(4) 0.015(3) 0.002(2) 0.001(2) 0.003(2)
C118 0.017(2) 0.033(3) 0.015(3) 0.003(2) -0.0009(19) -0.002(2)
C119 0.017(3) 0.082(5) 0.011(3) -0.006(3) -0.004(2) 0.012(3)
C120 0.024(2) 0.018(2) 0.020(3) -0.0028(19) 0.002(2) -0.0038(19)
C121 0.016(2) 0.020(2) 0.015(3) 0.0003(19) 0.0048(18) -0.0117(18)
C122 0.021(2) 0.025(3) 0.022(3) 0.007(2) -0.005(2) -0.003(2)
C123 0.019(2) 0.019(2) 0.034(3) -0.003(2) -0.001(2) -0.0027(19)
C124 0.018(2) 0.022(2) 0.023(3) 0.001(2) -0.002(2) -0.0003(19)
C125 0.015(3) 0.044(3) 0.036(3) 0.011(2) 0.010(2) 0.005(2)
C126 0.023(3) 0.029(3) 0.023(3) 0.005(2) 0.007(2) 0.005(2)
C127 0.016(2) 0.036(3) 0.015(3) 0.001(2) 0.0008(19) 0.001(2)
C128 0.018(2) 0.038(3) 0.019(3) -0.009(2) -0.002(2) 0.015(2)
C129 0.022(3) 0.034(3) 0.042(4) 0.009(2) 0.007(2) 0.001(2)
C130 0.019(2) 0.021(2) 0.015(3) 0.0012(19) -0.0049(19) 0.0011(19)
N20 0.018(2) 0.078(4) 0.017(3) -0.003(2) 0.0019(18) 0.013(2)
O13 0.031(2) 0.106(4) 0.024(2) 0.004(2) 0.0027(18) 0.028(2)
C133 0.022(2) 0.015(2) 0.014(3) -0.0014(18) -0.0014(19) -0.0007(18)
C134 0.031(3) 0.014(2) 0.024(3) 0.0061(19) 0.001(2) 0.000(2)
C135 0.013(2) 0.026(2) 0.012(3) -0.0046(18) 0.0014(17) -0.0013(18)
C136 0.014(2) 0.040(3) 0.014(3) 0.001(2) -0.0038(18) 0.000(2)
C137 0.012(2) 0.030(3) 0.015(3) -0.0034(19) -0.0032(18) 0.0055(19)
N17 0.046(3) 0.044(3) 0.019(3) -0.001(2) -0.002(2) 0.008(2)
C139 0.018(2) 0.020(3) 0.018(3) -0.0047(19) 0.0007(18) -0.0031(19)
N22 0.029(3) 0.069(4) 0.032(3) 0.015(2) 0.008(2) 0.023(3)
C141 0.016(2) 0.032(3) 0.017(3) 0.001(2) -0.0062(19) -0.007(2)
C142 0.013(2) 0.035(3) 0.030(3) 0.003(2) -0.004(2) 0.004(2)
C143 0.023(2) 0.019(2) 0.019(3) -0.0025(19) -0.0029(19) 0.0063(19)
C144 0.011(2) 0.024(2) 0.015(3) 0.0032(18) -0.0002(18) -0.0014(17)
C145 0.034(3) 0.045(3) 0.023(3) 0.008(2) 0.007(2) 0.019(3)
C146 0.013(2) 0.027(3) 0.029(3) 0.005(2) 0.0031(19) -0.0049(19)
O30 0.060(3) 0.039(2) 0.071(3) -0.022(2) -0.028(3) 0.012(2)
N21 0.018(2) 0.082(4) 0.012(2) 0.002(2) 0.0010(17) 0.015(2)
C149 0.020(2) 0.026(2) 0.010(3) -0.0030(19) 0.0028(18) 0.0086(19)
C150 0.018(3) 0.028(3) 0.063(4) -0.005(3) 0.010(3) -0.003(2)
C151 0.019(2) 0.041(3) 0.016(3) -0.003(2) -0.005(2) -0.002(2)
C152 0.047(3) 0.020(3) 0.029(3) 0.003(2) 0.007(3) 0.014(2)
C153 0.018(2) 0.043(3) 0.028(3) 0.006(2) 0.004(2) 0.001(2)
C154 0.014(2) 0.031(3) 0.017(3) -0.001(2) -0.0029(18) 0.0052(19)
C155 0.017(2) 0.040(3) 0.018(3) 0.002(2) 0.0025(19) 0.001(2)
C156 0.021(3) 0.048(3) 0.014(3) -0.005(2) -0.002(2) 0.011(2)
C157 0.017(2) 0.043(3) 0.030(3) -0.001(2) 0.002(2) 0.004(2)
C158 0.021(3) 0.021(3) 0.054(4) -0.008(2) 0.007(2) -0.006(2)
C159 0.022(2) 0.031(3) 0.011(3) 0.0022(19) -0.0016(19) -0.001(2)
N25 0.024(2) 0.046(3) 0.017(2) -0.0077(19) 0.0002(18) 0.018(2)
C161 0.011(2) 0.037(3) 0.034(3) -0.002(2) -0.005(2) 0.000(2)
C162 0.023(3) 0.083(5) 0.013(3) 0.014(3) -0.001(2) 0.012(3)
C163 0.022(3) 0.081(5) 0.013(3) 0.007(3) -0.002(2) 0.012(3)
C164 0.015(2) 0.025(2) 0.016(3) -0.0019(19) 0.0005(18) -0.0004(18)
C165 0.032(3) 0.039(3) 0.017(3) 0.005(2) 0.003(2) 0.019(2)
C167 0.024(2) 0.017(2) 0.020(3) 0.0031(19) -0.001(2) -0.0044(19)
C168 0.044(3) 0.031(3) 0.039(4) 0.007(3) 0.025(3) 0.019(3)
C169 0.026(3) 0.027(3) 0.031(3) 0.002(2) -0.001(2) 0.013(2)
C170 0.025(3) 0.043(3) 0.009(3) -0.008(2) -0.0038(19) 0.006(2)
C171 0.043(3) 0.006(2) 0.028(3) 0.0006(19) -0.003(2) 0.000(2)
C172 0.023(3) 0.034(3) 0.027(3) -0.013(2) 0.007(2) 0.004(2)
C173 0.059(4) 0.019(3) 0.057(4) -0.006(3) 0.040(3) -0.003(3)
C174 0.019(2) 0.025(2) 0.026(3) -0.008(2) 0.008(2) 0.0016(19)
O19 0.115(4) 0.0085(18) 0.057(3) 0.0001(18) 0.041(3) 0.008(2)
C176 0.037(3) 0.039(3) 0.027(3) -0.001(2) -0.014(2) -0.006(2)
C177 0.046(3) 0.014(2) 0.023(3) -0.0007(19) 0.002(2) 0.006(2)
C178 0.016(2) 0.029(3) 0.029(3) 0.004(2) 0.011(2) 0.000(2)
N23 0.021(2) 0.073(4) 0.019(3) 0.006(2) 0.0007(18) 0.013(2)
N19 0.028(2) 0.072(4) 0.010(2) -0.010(2) -0.0056(18) 0.021(2)
C181 0.023(3) 0.031(3) 0.030(3) 0.007(2) 0.001(2) -0.002(2)
C182 0.031(3) 0.015(2) 0.029(3) 0.001(2) -0.004(2) -0.010(2)
C183 0.068(4) 0.019(3) 0.045(4) 0.002(2) 0.030(3) 0.019(3)
C184 0.025(3) 0.042(3) 0.017(3) 0.000(2) -0.004(2) 0.018(2)
C185 0.022(3) 0.038(3) 0.039(4) 0.000(2) -0.001(2) -0.001(2)
O900 0.041(3) 0.048(3) 0.091(4) -0.036(3) 0.030(3) -0.006(2)
C187 0.031(3) 0.040(3) 0.011(3) -0.007(2) -0.012(2) 0.005(2)
C188 0.047(3) 0.013(2) 0.030(3) -0.001(2) 0.008(3) 0.007(2)
C189 0.037(3) 0.021(3) 0.028(3) 0.005(2) -0.002(2) -0.010(2)
C190 0.047(3) 0.020(3) 0.028(3) 0.003(2) 0.005(2) 0.021(2)
C191 0.020(3) 0.041(3) 0.025(3) -0.012(2) -0.007(2) 0.005(2)
N18 0.052(3) 0.047(3) 0.020(3) -0.003(2) 0.000(2) 0.018(3)
C193 0.035(3) 0.079(5) 0.014(3) 0.017(3) -0.007(2) 0.017(3)
C194 0.029(3) 0.059(4) 0.023(3) -0.011(3) -0.006(2) 0.008(3)
C195 0.026(3) 0.085(5) 0.015(3) 0.014(3) -0.001(2) 0.016(3)
C196 0.037(3) 0.026(3) 0.039(4) -0.003(2) 0.020(3) -0.004(2)
C197 0.030(3) 0.039(3) 0.015(3) -0.010(2) 0.005(2) -0.003(2)
C198 0.055(4) 0.016(2) 0.022(3) -0.003(2) 0.003(2) 0.007(2)
C199 0.042(3) 0.021(3) 0.032(3) -0.004(2) 0.022(3) -0.002(2)
C200 0.026(3) 0.093(5) 0.010(3) -0.007(3) -0.001(2) 0.024(3)
C201 0.030(3) 0.045(3) 0.033(3) 0.006(3) -0.007(2) -0.013(3)
C202 0.028(3) 0.052(3) 0.017(3) -0.005(2) -0.006(2) 0.010(2)
C203 0.023(3) 0.098(6) 0.021(4) 0.023(3) -0.001(2) 0.013(3)
C204 0.062(4) 0.024(3) 0.039(4) 0.005(2) -0.004(3) -0.010(3)
C205 0.026(3) 0.039(3) 0.020(3) 0.003(2) -0.007(2) -0.003(2)
C206 0.045(4) 0.054(4) 0.042(4) 0.029(3) 0.017(3) 0.023(3)
C207 0.026(3) 0.034(3) 0.060(4) -0.013(3) -0.003(3) -0.004(2)
C208 0.046(4) 0.041(3) 0.060(5) -0.024(3) -0.002(3) -0.006(3)
C209 0.030(3) 0.059(4) 0.025(3) 0.019(3) 0.010(2) 0.019(3)
C210 0.062(4) 0.018(3) 0.046(4) -0.013(2) 0.037(3) -0.007(3)
C211 0.021(3) 0.045(3) 0.022(3) 0.011(2) -0.002(2) 0.011(2)
C212 0.017(3) 0.089(5) 0.012(3) 0.007(3) -0.001(2) 0.004(3)
C213 0.040(3) 0.044(4) 0.054(4) -0.003(3) -0.003(3) 0.022(3)
C214 0.025(3) 0.039(3) 0.059(4) -0.004(3) 0.009(3) -0.002(2)
C215 0.052(4) 0.015(2) 0.048(4) -0.007(2) 0.028(3) -0.010(2)
C216 0.031(3) 0.085(5) 0.018(3) -0.009(3) -0.007(2) 0.029(3)
O804 0.117(5) 0.039(3) 0.062(4) -0.012(2) 0.057(3) -0.003(3)
C218 0.037(3) 0.068(4) 0.047(4) 0.033(3) 0.021(3) 0.022(3)
C219 0.067(4) 0.016(3) 0.043(4) -0.011(2) -0.001(3) 0.007(3)
C220 0.075(5) 0.093(6) 0.033(4) -0.008(4) 0.015(4) 0.046(5)
C221 0.027(3) 0.041(3) 0.019(3) 0.000(2) -0.014(2) 0.001(2)
C222 0.035(3) 0.079(5) 0.018(3) 0.013(3) 0.001(2) 0.018(3)
C223 0.042(3) 0.047(3) 0.028(3) 0.002(3) 0.006(3) 0.026(3)
C224 0.074(5) 0.069(5) 0.035(4) -0.011(3) 0.001(4) 0.040(4)
C225 0.021(3) 0.039(3) 0.037(3) -0.004(2) 0.011(2) 0.004(2)
C226 0.024(3) 0.042(3) 0.036(3) 0.002(3) 0.006(2) 0.016(2)
C227 0.019(3) 0.089(5) 0.014(3) 0.000(3) -0.002(2) 0.012(3)
C228 0.042(3) 0.060(4) 0.011(3) -0.009(3) -0.007(2) 0.019(3)
C229 0.073(4) 0.012(3) 0.048(4) 0.003(2) -0.010(3) -0.002(3)
C230 0.039(4) 0.041(4) 0.097(6) -0.025(4) 0.002(4) -0.003(3)
C231 0.059(4) 0.034(3) 0.066(5) -0.011(3) 0.048(4) -0.017(3)
C232 0.054(4) 0.037(3) 0.046(4) -0.002(3) 0.010(3) 0.020(3)
C233 0.023(3) 0.034(3) 0.075(5) 0.012(3) -0.004(3) -0.004(2)
C234 0.081(5) 0.070(5) 0.030(4) 0.002(3) -0.004(3) 0.039(4)
C235 0.050(4) 0.083(5) 0.030(4) 0.009(3) -0.001(3) 0.005(4)
C236 0.056(4) 0.095(6) 0.017(4) -0.005(3) 0.005(3) 0.045(4)
C237 0.066(5) 0.036(3) 0.061(5) -0.005(3) 0.019(4) -0.004(3)
O25 0.137(7) 0.085(5) 0.186(10) -0.036(6) 0.056(7) -0.047(5)
C240 0.052(4) 0.063(4) 0.033(4) 0.001(3) 0.021(3) 0.024(3)
C241 0.081(5) 0.033(3) 0.029(4) 0.004(3) -0.006(3) 0.009(3)
C242 0.055(4) 0.046(4) 0.055(5) -0.001(3) 0.003(3) -0.003(3)
C243 0.060(4) 0.063(4) 0.040(4) -0.005(3) -0.010(3) 0.016(3)
C244 0.037(3) 0.037(3) 0.064(5) 0.017(3) 0.012(3) -0.003(3)
O805 0.447(19) 0.048(4) 0.068(5) 0.024(3) -0.107(8) -0.093(7)
O27 0.161(7) 0.073(4) 0.117(6) 0.000(4) -0.086(6) 0.016(4)
C249 0.051(4) 0.038(4) 0.085(6) 0.010(4) 0.007(4) 0.010(3)
C250 0.062(4) 0.038(3) 0.053(5) 0.002(3) 0.008(3) -0.017(3)
C251 0.065(5) 0.042(4) 0.067(5) 0.015(3) -0.020(4) -0.017(3)
C252 0.141(9) 0.059(5) 0.086(7) 0.031(5) -0.046(7) -0.050(6)
C254 0.044(4) 0.055(4) 0.063(5) 0.012(4) 0.013(3) -0.008(3)
C255 0.114(8) 0.072(6) 0.064(7) 0.006(4) 0.031(5) 0.044(5)
C256 0.135(9) 0.056(5) 0.075(7) -0.022(5) -0.021(6) 0.012(5)
C257 0.081(5) 0.063(5) 0.055(5) 0.029(4) 0.030(4) 0.015(4)
C258 0.060(5) 0.044(4) 0.089(6) 0.005(4) 0.013(4) -0.006(3)
C260 0.049(5) 0.039(4) 0.31(2) -0.028(7) 0.056(8) -0.023(4)
C801 0.224(14) 0.028(4) 0.040(5) 0.002(3) 0.015(6) 0.022(6)
C802 0.291(18) 0.026(4) 0.081(7) 0.003(4) -0.061(9) -0.049(7)
C803 0.157(12) 0.077(7) 0.072(7) -0.005(6) -0.005(7) -0.013(8)
O777 0.47(3) 0.79(4) 0.078(7) -0.178(14) -0.126(11) 0.57(3)
O899 0.37(2) 0.076(6) 0.283(18) 0.013(8) -0.160(17) -0.066(10)
C897 0.102(8) 0.071(6) 0.184(14) -0.008(8) 0.039(9) 0.029(6)
C756 0.242(17) 0.070(7) 0.158(13) -0.045(7) -0.142(13) 0.011(9)
C898 0.183(17) 0.090(10) 0.43(4) 0.017(15) -0.17(2) -0.070(11)
C445 0.121(11) 0.44(4) 0.134(14) -0.19(2) -0.068(10) 0.135(17)

loop_
_atom_type_symbol
_atom_type_description
_atom_type_scat_dispersion_real
_atom_type_scat_dispersion_imag
_atom_type_scat_source
C C 0.0033 0.0016 'International Tables Vol C Tables 4.2.6.8 and 6.1.1.4'
H H 0.0000 0.0000 'International Tables Vol C Tables 4.2.6.8 and 6.1.1.4'
N N 0.0061 0.0033 'International Tables Vol C Tables 4.2.6.8 and 6.1.1.4'
O O 0.0106 0.0060 'International Tables Vol C Tables 4.2.6.8 and 6.1.1.4'
Cl Cl 0.1484 0.1585 'International Tables Vol C Tables 4.2.6.8 and 6.1.1.4'

loop_
_geom_angle_atom_site_label_1
_geom_angle_atom_site_label_2
_geom_angle_atom_site_label_3
_geom_angle
C025 O2 C178 116.6(4)
C090 O23 C174 117.3(4)
C139 O500 C110 106.6(3)
C053 N32 C108 116.5(4)
C124 O9 C150 118.8(4)
C067 N4 C045 117.4(4)
C069 N3 C044 128.0(4)
C097 O4 C169 117.0(4)
C121 N1 C057 127.8(4)
C113 O501 C149 106.5(4)
C157 O11 C214 118.3(4)
C054 N2 C066 116.2(4)
C084 N29 C063 126.5(4)
C072 O21 C189 116.2(4)
O2 C025 C070 125.7(4)
O2 C025 C083 115.2(4)
C070 C025 C083 119.0(4)
C133 N28 C078 116.8(4)
C062 N8 C035 118.4(4)
C106 N10 C046 116.6(4)
C102 N27 C081 119.0(4)
C077 N33 C064 129.9(4)
C038 N7 C062 128.1(4)
N8 C035 C118 123.6(4)
N8 C035 N9 111.5(4)
C118 C035 N9 124.8(4)
C165 O16 C226 116.9(4)
C130 N34 C102 128.7(4)
O7 C038 N7 125.0(4)
O7 C038 C120 121.0(4)
N7 C038 C120 113.9(4)
C120 N6 C061 115.8(4)
C076 N16 C136 127.6(4)
C091 N11 C046 117.7(4)
C167 C044 N3 124.7(4)
C167 C044 C045 119.6(4)
N3 C044 C045 115.7(4)
N4 C045 C073 124.0(4)
N4 C045 C044 117.3(4)
C073 C045 C044 118.7(4)
N10 C046 N11 115.3(4)
N10 C046 C122 122.9(4)
N11 C046 C122 121.7(4)
C048 N31 C058 128.8(4)
O22 C048 N31 125.0(4)
O22 C048 C053 121.3(4)
N31 C048 C053 113.7(4)
C098 N30 C086 116.3(4)
C059 N5 C055 128.7(4)
C057 C051 C123 118.8(4)
C075 N9 C035 128.7(4)
N32 C053 C074 124.6(4)
N32 C053 C048 116.3(4)
C074 C053 C048 119.1(4)
N2 C054 C070 125.3(4)
N2 C054 C069 117.1(4)
C070 C054 C069 117.6(4)
C135 C055 N5 125.3(4)
C135 C055 C061 119.2(4)
N5 C055 C061 115.4(4)
C108 C056 C107 119.9(4)
C108 C056 C090 116.6(4)
C107 C056 C090 123.5(4)
C051 C057 N1 125.7(4)
C051 C057 C066 120.4(4)
N1 C057 C066 113.9(4)
C111 C058 N31 124.7(5)
C111 C058 C086 120.1(4)
N31 C058 C086 115.2(4)
O5 C059 N5 124.1(4)
O5 C059 C067 122.0(4)
N5 C059 C067 113.8(4)
C153 N13 C112 116.6(4)
N6 C061 C199 123.4(4)
N6 C061 C055 118.0(4)
C199 C061 C055 118.6(4)
N8 C062 C080 123.1(4)
N8 C062 N7 112.5(4)
C080 C062 N7 124.5(4)
C126 C063 N29 124.1(4)
C126 C063 C078 119.7(4)
N29 C063 C078 116.0(4)
C079 C064 N33 126.7(4)
C079 C064 C108 120.3(4)
N33 C064 C108 112.9(4)
C125 N12 C091 128.5(4)
N2 C066 C083 124.2(4)
N2 C066 C057 117.4(4)
C083 C066 C057 118.4(4)
N4 C067 C143 124.6(4)
N4 C067 C059 116.2(4)
C143 C067 C059 119.3(4)
C123 C068 C083 119.4(4)
O3 C069 N3 125.0(4)
O3 C069 C054 121.9(4)
N3 C069 C054 113.2(4)
C025 C070 C054 118.5(4)
C136 N14 C112 118.7(4)
O21 C072 C087 124.7(5)
O21 C072 C100 115.5(4)
C087 C072 C100 119.8(4)
C171 C073 C045 119.9(4)
C171 C073 C097 124.8(4)
C045 C073 C097 115.3(4)
C090 C074 C053 119.2(4)
O8 C075 N9 126.9(5)
O8 C075 C106 122.4(4)
N9 C075 C106 110.7(4)
O12 C076 N16 125.3(5)
O12 C076 C151 120.1(5)
N16 C076 C151 114.6(4)
O24 C077 N33 126.7(5)
O24 C077 C149 120.1(4)
N33 C077 C149 113.2(4)
N28 C078 C188 123.1(4)
N28 C078 C063 118.7(4)
C188 C078 C063 118.1(4)
C064 C079 C115 119.0(4)
C127 C080 C062 116.9(4)
N27 C081 N26 112.3(4)
N27 C081 C156 122.8(5)
N26 C081 C156 124.8(4)
C066 C083 C068 120.5(4)
C066 C083 C025 116.8(4)
C068 C083 C025 122.7(4)
O20 C084 N29 125.8(4)
O20 C084 C098 120.6(4)
N29 C084 C098 113.6(4)
C209 N24 C184 118.3(5)
N30 C086 C100 124.1(4)
N30 C086 C058 117.4(4)
C100 C086 C058 118.5(4)
C072 C087 C098 118.5(4)
C157 C088 C093 125.4(5)
C157 C088 C112 117.9(5)
C093 C088 C112 116.7(5)
O23 C090 C074 125.7(4)
O23 C090 C056 115.0(4)
C074 C090 C056 119.4(4)
N11 C091 N12 112.6(4)
N11 C091 C129 124.1(4)
N12 C091 C129 123.4(5)
C105 C093 C088 120.9(4)
C165 C094 C095 118.2(5)
N25 C095 C094 126.2(5)
N25 C095 C128 116.1(4)
C094 C095 C128 117.7(5)
C215 C096 C135 121.2(4)
O4 C097 C143 125.8(4)
O4 C097 C073 113.6(4)
C143 C097 C073 120.5(4)
N30 C098 C087 125.5(4)
N30 C098 C084 117.1(4)
C087 C098 C084 117.4(4)
C141 C099 C164 104.0(4)
C177 C100 C086 120.6(5)
C177 C100 C072 123.7(5)
C086 C100 C072 115.7(4)
C151 N15 C221 116.9(5)
N27 C102 C116 123.5(4)
N27 C102 N34 111.9(4)
C116 C102 N34 124.5(4)
C128 N26 C081 129.5(4)
C173 O6 C233 120.3(4)
C093 C105 C136 118.3(5)
N10 C106 C146 126.6(4)
N10 C106 C075 116.0(4)
C146 C106 C075 117.3(4)
C115 C107 C056 118.3(5)
N32 C108 C056 123.6(4)
N32 C108 C064 117.0(4)
C056 C108 C064 119.4(4)
C113 C109 C211 114.9(4)
C113 C109 C137 100.3(4)
C211 C109 C137 118.9(4)
C113 C109 C155 103.0(4)
C211 C109 C155 115.5(4)
C137 C109 C155 101.8(4)
O500 C110 C121 109.3(3)
O500 C110 C141 104.6(4)
C121 C110 C141 117.7(4)
O500 C110 C144 102.4(3)
C121 C110 C144 117.2(4)
C141 C110 C144 103.9(4)
C058 C111 C190 119.5(5)
N14 C112 N13 116.0(4)
N14 C112 C088 122.0(4)
N13 C112 C088 122.0(5)
O601 C113 O501 121.6(5)
O601 C113 C109 131.5(5)
O501 C113 C109 106.9(4)
C203 O14 C235 119.1(6)
C107 C115 C079 123.2(5)
C117 C116 C102 116.7(5)
C156 C117 C116 120.6(5)
C127 C118 C035 116.7(4)
N21 C119 N20 112.6(5)
N21 C119 C227 123.7(7)
N20 C119 C227 123.7(5)
N6 C120 C210 126.4(5)
N6 C120 C038 117.8(4)
C210 C120 C038 115.7(4)
O1 C121 N1 125.2(4)
O1 C121 C110 120.4(4)
N1 C121 C110 114.4(4)
C046 C122 C181 118.5(4)
C046 C122 C124 118.1(4)
C181 C122 C124 123.3(4)
C068 C123 C051 122.4(4)
O9 C124 C146 126.1(4)
O9 C124 C122 115.4(4)
C146 C124 C122 118.5(4)
O10 C125 N12 125.2(5)
O10 C125 C153 122.1(5)
N12 C125 C153 112.7(5)
C063 C126 C168 119.9(5)
C118 C127 C080 121.3(5)
O17 C128 N26 125.8(5)
O17 C128 C095 122.0(4)
N26 C128 C095 112.2(4)
C181 C129 C091 118.1(5)
O18 C130 N34 125.8(4)
O18 C130 C133 121.3(4)
N34 C130 C133 112.9(4)
C200 N20 C119 130.8(5)
N28 C133 C134 124.8(4)
N28 C133 C130 118.3(4)
C134 C133 C130 116.9(4)
C198 C134 C133 118.8(5)
C055 C135 C096 120.4(4)
N14 C136 N16 115.1(4)
N14 C136 C105 123.4(5)
N16 C136 C105 121.5(4)
C170 C137 C142 109.1(4)
C170 C137 C149 114.9(4)
C142 C137 C149 112.6(4)
C170 C137 C109 114.8(4)
C142 C137 C109 113.2(4)
C149 C137 C109 91.5(4)
C187 N17 N18 119.3(5)
O600 C139 O500 122.2(4)
O600 C139 C164 131.2(4)
O500 C139 C164 106.5(4)
C222 N22 C209 128.9(6)
C110 C141 C099 101.7(4)
C097 C143 C067 118.1(4)
C161 C144 C159 108.8(4)
C161 C144 C110 113.9(4)
C159 C144 C110 114.0(4)
C161 C144 C164 113.5(4)
C159 C144 C164 114.2(4)
C110 C144 C164 91.7(3)
C206 C145 C165 124.9(5)
C206 C145 C184 117.3(5)
C165 C145 C184 117.9(5)
C124 C146 C106 117.2(4)
C119 N21 C163 118.4(5)
O501 C149 C077 109.5(4)
O501 C149 C154 105.5(4)
C077 C149 C154 119.3(4)
O501 C149 C137 102.4(3)
C077 C149 C137 114.9(4)
C154 C149 C137 103.6(4)
O9 C150 C158 108.3(4)
N15 C151 C205 123.7(5)
N15 C151 C076 116.7(5)
C205 C151 C076 119.6(5)
C232 C152 C169 108.9(5)
C232 C152 C219 111.0(5)
C169 C152 C219 112.6(4)
N13 C153 C185 126.6(5)
N13 C153 C125 117.1(5)
C185 C153 C125 116.3(5)
C149 C154 C155 101.1(4)
C154 C155 C109 104.1(4)
C117 C156 C081 117.3(5)
O11 C157 C185 124.6(5)
O11 C157 C088 115.1(5)
C185 C157 C088 120.3(5)
C260 C158 C252 109.0(8)
C260 C158 C150 112.4(5)
C252 C158 C150 112.0(5)
C095 N25 C184 116.3(4)
C212 C162 C163 116.3(6)
C212 C162 C203 125.5(6)
C163 C162 C203 118.2(5)
N21 C163 N23 115.9(5)
N21 C163 C162 122.4(5)
N23 C163 C162 121.6(7)
C197 C164 C139 114.0(4)
C197 C164 C099 115.0(4)
C139 C164 C099 103.4(4)
C197 C164 C144 120.4(4)
C139 C164 C144 99.4(3)
C099 C164 C144 102.2(4)
O16 C165 C094 125.8(5)
O16 C165 C145 115.5(5)
C094 C165 C145 118.7(5)
C044 C167 C182 120.1(5)
C183 C168 C126 121.8(5)
O4 C169 C152 109.2(4)
C182 C171 C073 119.7(4)
C178 C172 C240 108.4(5)
C178 C172 C225 112.4(4)
C240 C172 C225 110.9(5)
O6 C173 C210 126.0(5)
O6 C173 C199 114.4(5)
C210 C173 C199 119.5(5)
O23 C174 C196 109.2(4)
C198 O19 C229 118.8(5)
C201 C176 C221 119.1(6)
C190 C177 C100 119.1(5)
O2 C178 C172 107.9(4)
C195 N23 C163 117.8(5)
C216 N19 C228 119.7(6)
C129 C181 C122 119.9(5)
C171 C182 C167 122.0(4)
C168 C183 C188 120.4(5)
N25 C184 N24 115.2(5)
N25 C184 C145 122.6(5)
N24 C184 C145 122.1(5)
C157 C185 C153 116.6(5)
N17 C187 C191 122.9(5)
N17 C187 C221 116.5(5)
C191 C187 C221 120.6(5)
C183 C188 C198 123.3(5)
C183 C188 C078 119.8(5)
C198 C188 C078 116.9(5)
O21 C189 C204 110.4(5)
C177 C190 C111 122.0(4)
C202 C191 C187 118.1(5)
N17 N18 C194 120.2(5)
C203 C193 C195 118.0(7)
N18 C194 C202 122.4(5)
N18 C194 C228 118.9(5)
C202 C194 C228 118.7(6)
N23 C195 C193 125.5(6)
N23 C195 C222 116.7(6)
C193 C195 C222 117.7(7)
C174 C196 C257 111.1(5)
C174 C196 C231 109.7(4)
C257 C196 C231 111.7(6)
O19 C198 C134 126.0(5)
O19 C198 C188 114.5(5)
C134 C198 C188 119.5(5)
C215 C199 C061 119.5(5)
C215 C199 C173 124.2(5)
C061 C199 C173 116.4(5)
O13 C200 N20 125.9(7)
O13 C200 C216 122.3(6)
N20 C200 C216 111.8(5)
C176 C201 C205 118.1(5)
C191 C202 C194 117.0(6)
O14 C203 C193 126.0(7)
O14 C203 C162 115.3(6)
C193 C203 C162 118.7(6)
C251 C204 C189 112.2(5)
C251 C204 C250 110.8(6)
C189 C204 C250 109.4(5)
C151 C205 C201 119.5(5)
C218 C206 C145 120.5(6)
C214 C207 C208 111.7(6)
C214 C207 C230 109.1(5)
C208 C207 C230 111.2(6)
N24 C209 N22 112.9(5)
N24 C209 C218 123.9(5)
N22 C209 C218 123.2(6)
C173 C210 C120 117.8(5)
C227 C212 C162 121.0(6)
O11 C214 C207 107.6(4)
C096 C215 C199 120.7(5)
N19 C216 C236 122.0(7)
N19 C216 C200 116.5(6)
C236 C216 C200 121.5(6)
C206 C218 C209 117.9(6)
C236 C220 C224 119.0(7)
N15 C221 C176 122.7(5)
N15 C221 C187 114.3(5)
C176 C221 C187 123.1(5)
O15 C222 N22 126.5(6)
O15 C222 C195 122.4(6)
N22 C222 C195 111.0(6)
C226 C223 C213 109.3(5)
C226 C223 C249 111.4(5)
C213 C223 C249 111.6(5)
C220 C224 C228 119.5(8)
O16 C226 C223 110.7(5)
C212 C227 C119 118.0(6)
N19 C228 C224 120.6(6)
N19 C228 C194 115.2(5)
C224 C228 C194 124.3(7)
O19 C229 C801 110.1(7)
C244 C233 O6 107.6(5)
O14 C235 C243 113.7(6)
C220 C236 C216 119.2(7)
C235 C243 C241 111.3(6)
C235 C243 C256 108.7(7)
C241 C243 C256 106.8(7)
C233 C244 C242 109.6(6)
C233 C244 C258 115.5(6)
C242 C244 C258 113.0(6)
Cl1 C254 Cl3 111.6(4)
Cl1 C254 Cl2 110.4(4)
Cl3 C254 Cl2 108.3(4)
C246 C259 C800 149.0(10)
C803 C801 C229 116.3(12)
C803 C801 C802 105.9(9)
C229 C801 C802 113.0(9)
C776 C800 C259 147.1(12)
Cl4 C744 Cl5 116.2(13)
Cl4 C744 Cl6 113.3(13)
Cl5 C744 Cl6 87.8(8)

loop_
_geom_bond_atom_site_label_1
_geom_bond_atom_site_label_2
_geom_bond_distance
Cl1 C254 1.743(7)
Cl2 C254 1.766(8)
O3 C069 1.222(5)
Cl3 C254 1.756(8)
O2 C025 1.353(6)
O2 C178 1.455(6)
O7 C038 1.223(6)
O23 C090 1.349(6)
O23 C174 1.449(6)
O500 C139 1.376(6)
O500 C110 1.479(5)
N32 C053 1.330(6)
N32 C108 1.372(6)
O9 C124 1.352(6)
O9 C150 1.439(6)
N4 C067 1.323(6)
N4 C045 1.367(6)
N3 C069 1.354(6)
N3 C044 1.403(6)
O4 C097 1.352(5)
O4 C169 1.459(6)
N1 C121 1.358(6)
N1 C057 1.409(6)
O501 C113 1.371(6)
O501 C149 1.477(5)
O5 C059 1.235(6)
O11 C157 1.356(6)
O11 C214 1.434(7)
O8 C075 1.214(6)
N2 C054 1.317(6)
N2 C066 1.370(6)
O12 C076 1.208(6)
O24 C077 1.221(6)
N29 C084 1.365(6)
N29 C063 1.405(6)
O22 C048 1.219(6)
O21 C072 1.358(6)
O21 C189 1.452(7)
C025 C070 1.368(7)
C025 C083 1.440(7)
N28 C133 1.328(6)
N28 C078 1.367(6)
O20 C084 1.222(6)
O17 C128 1.210(6)
O18 C130 1.220(6)
N8 C062 1.330(6)
N8 C035 1.334(6)
N10 C106 1.308(6)
N10 C046 1.365(6)
N27 C102 1.321(6)
N27 C081 1.342(6)
N33 C077 1.354(6)
N33 C064 1.406(6)
N7 C038 1.362(6)
N7 C062 1.404(6)
C035 C118 1.390(7)
C035 N9 1.411(6)
O16 C165 1.337(6)
O16 C226 1.461(6)
N34 C130 1.360(6)
N34 C102 1.404(6)
C038 C120 1.518(7)
O601 C113 1.203(6)
N6 C120 1.324(6)
N6 C061 1.378(6)
O600 C139 1.180(6)
N16 C076 1.370(7)
N16 C136 1.393(7)
N11 C091 1.325(7)
N11 C046 1.373(6)
C044 C167 1.378(6)
C044 C045 1.432(6)
C045 C073 1.429(6)
C046 C122 1.409(7)
N31 C048 1.357(6)
N31 C058 1.405(6)
C048 C053 1.519(7)
N30 C098 1.334(6)
N30 C086 1.362(6)
N5 C059 1.363(6)
N5 C055 1.402(6)
C051 C057 1.388(7)
C051 C123 1.408(7)
N9 C075 1.356(6)
C053 C074 1.394(7)
C054 C070 1.409(6)
C054 C069 1.520(6)
C055 C135 1.374(6)
C055 C061 1.448(6)
C056 C108 1.411(7)
C056 C107 1.417(7)
C056 C090 1.434(7)
C057 C066 1.447(6)
C058 C111 1.381(7)
C058 C086 1.426(7)
C059 C067 1.497(6)
N13 C153 1.318(7)
N13 C112 1.363(7)
C061 C199 1.421(7)
C062 C080 1.394(7)
C063 C126 1.390(7)
C063 C078 1.443(7)
C064 C079 1.381(7)
C064 C108 1.432(6)
N12 C125 1.376(7)
N12 C091 1.396(6)
C066 C083 1.399(6)
C067 C143 1.417(6)
C068 C123 1.363(7)
C068 C083 1.420(6)
N14 C136 1.326(6)
N14 C112 1.360(7)
C072 C087 1.365(7)
C072 C100 1.451(7)
C073 C171 1.399(7)
C073 C097 1.445(7)
C074 C090 1.365(7)
C075 C106 1.537(7)
C076 C151 1.530(8)
C077 C149 1.525(7)
C078 C188 1.425(7)
C079 C115 1.391(8)
C080 C127 1.388(7)
C081 N26 1.387(7)
C081 C156 1.402(7)
O1 C121 1.224(6)
C084 C098 1.520(6)
N24 C209 1.327(8)
N24 C184 1.356(7)
C086 C100 1.425(7)
C087 C098 1.398(7)
C088 C157 1.401(8)
C088 C093 1.413(7)
C088 C112 1.444(7)
O15 C222 1.231(9)
C091 C129 1.425(8)
O10 C125 1.208(7)
C093 C105 1.358(8)
C094 C165 1.376(8)
C094 C095 1.395(7)
C095 N25 1.329(7)
C095 C128 1.528(8)
C096 C215 1.367(7)
C096 C135 1.400(7)
C097 C143 1.374(7)
C099 C141 1.548(7)
C099 C164 1.556(6)
C100 C177 1.396(7)
N15 C151 1.341(7)
N15 C221 1.349(7)
C102 C116 1.403(7)
N26 C128 1.369(6)
O6 C173 1.364(7)
O6 C233 1.520(8)
C105 C136 1.426(7)
C106 C146 1.412(7)
C107 C115 1.386(7)
C109 C113 1.505(7)
C109 C211 1.513(7)
C109 C137 1.555(7)
C109 C155 1.566(7)
C110 C121 1.510(6)
C110 C141 1.529(6)
C110 C144 1.556(7)
C111 C190 1.408(8)
O14 C203 1.351(8)
O14 C235 1.418(9)
C116 C117 1.405(7)
C117 C156 1.387(8)
C118 C127 1.380(7)
C119 N21 1.323(7)
C119 N20 1.380(9)
C119 C227 1.422(9)
C120 C210 1.398(7)
C122 C181 1.412(7)
C122 C124 1.437(7)
C124 C146 1.385(7)
C125 C153 1.514(7)
C126 C168 1.400(8)
C129 C181 1.355(7)
C130 C133 1.512(7)
N20 C200 1.372(8)
O13 C200 1.212(7)
C133 C134 1.409(7)
C134 C198 1.360(8)
C137 C170 1.522(7)
C137 C142 1.540(6)
C137 C149 1.556(7)
N17 C187 1.339(7)
N17 N18 1.340(7)
C139 C164 1.527(7)
N22 C222 1.372(9)
N22 C209 1.410(7)
C144 C161 1.530(6)
C144 C159 1.538(6)
C144 C164 1.560(6)
C145 C206 1.410(9)
C145 C165 1.423(8)
C145 C184 1.434(8)
N21 C163 1.360(9)
C149 C154 1.534(7)
C150 C158 1.510(7)
C151 C205 1.370(8)
C152 C232 1.520(8)
C152 C169 1.523(7)
C152 C219 1.522(9)
C153 C185 1.413(8)
C154 C155 1.553(7)
C157 C185 1.380(8)
C158 C260 1.489(9)
C158 C252 1.490(11)
N25 C184 1.357(7)
C162 C212 1.429(9)
C162 C163 1.429(9)
C162 C203 1.430(10)
C163 N23 1.369(8)
C164 C197 1.506(7)
C776 C800 1.482(15)
C167 C182 1.400(7)
C168 C183 1.357(9)
C171 C182 1.363(8)
C172 C178 1.508(7)
C172 C240 1.510(8)
C172 C225 1.521(8)
C173 C210 1.368(8)
C173 C199 1.446(8)
C174 C196 1.510(7)
O19 C198 1.349(6)
O19 C229 1.420(8)
C176 C201 1.384(9)
C176 C221 1.396(8)
C177 C190 1.376(8)
N23 C195 1.314(9)
N19 C216 1.333(8)
N19 C228 1.353(9)
C183 C188 1.408(8)
O900 C237 1.407(10)
C187 C191 1.394(8)
C187 C221 1.496(8)
C188 C198 1.432(8)
C189 C204 1.510(7)
C191 C202 1.381(8)
N18 C194 1.348(8)
C193 C203 1.384(9)
C193 C195 1.405(9)
C194 C202 1.402(8)
C194 C228 1.472(8)
C195 C222 1.512(9)
C196 C257 1.524(10)
C196 C231 1.532(8)
C199 C215 1.395(8)
C200 C216 1.534(11)
C201 C205 1.382(8)
C204 C251 1.494(9)
C204 C250 1.519(10)
C206 C218 1.369(9)
C207 C214 1.518(8)
C207 C208 1.527(10)
C207 C230 1.571(9)
C209 C218 1.420(9)
C212 C227 1.352(10)
C213 C223 1.495(9)
C216 C236 1.382(10)
O804 C255 1.421(12)
C220 C236 1.378(12)
C220 C224 1.380(11)
C223 C226 1.491(8)
C223 C249 1.537(10)
C224 C228 1.392(9)
C229 C801 1.468(10)
C233 C244 1.495(9)
C234 O805 1.267(10)
C235 C243 1.510(10)
Cl5 C744 1.846(13)
O25 C897 1.498(15)
C241 C243 1.516(10)
C242 C244 1.505(9)
C243 C256 1.605(11)
C244 C258 1.501(9)
Cl6 C744 1.892(14)
C246 C259 1.450(14)
O27 C756 1.328(14)
C259 C800 1.616(17)
C801 C803 1.268(16)
C801 C802 1.494(16)
O777 C445 1.33(3)
O899 C898 1.65(3)
Cl4 C744 1.573(16)

loop_
_geom_torsion_atom_site_label_1
_geom_torsion_atom_site_label_2
_geom_torsion_atom_site_label_3
_geom_torsion_atom_site_label_4
_geom_torsion
C178 O2 C025 C070 -1.5(7)
C178 O2 C025 C083 176.2(4)
C062 N8 C035 C118 -1.6(7)
C062 N8 C035 N9 178.9(4)
C062 N7 C038 O7 4.1(8)
C062 N7 C038 C120 -175.9(4)
C069 N3 C044 C167 18.8(7)
C069 N3 C044 C045 -163.9(4)
C067 N4 C045 C073 0.5(6)
C067 N4 C045 C044 179.7(4)
C167 C044 C045 N4 -176.3(4)
N3 C044 C045 N4 6.2(6)
C167 C044 C045 C073 3.0(7)
N3 C044 C045 C073 -174.5(4)
C106 N10 C046 N11 -176.5(4)
C106 N10 C046 C122 0.9(7)
C091 N11 C046 N10 176.7(4)
C091 N11 C046 C122 -0.7(7)
C058 N31 C048 O22 2.2(8)
C058 N31 C048 C053 -179.6(4)
N8 C035 N9 C075 -177.0(5)
C118 C035 N9 C075 3.5(8)
C108 N32 C053 C074 -0.2(6)
C108 N32 C053 C048 -179.1(4)
O22 C048 C053 N32 -168.0(4)
N31 C048 C053 N32 13.7(6)
O22 C048 C053 C074 13.0(6)
N31 C048 C053 C074 -165.3(4)
C066 N2 C054 C070 -0.7(6)
C066 N2 C054 C069 179.0(4)
C059 N5 C055 C135 -7.3(7)
C059 N5 C055 C061 171.1(4)
C123 C051 C057 N1 177.8(4)
C123 C051 C057 C066 -0.9(7)
C121 N1 C057 C051 -5.0(7)
C121 N1 C057 C066 173.8(4)
C048 N31 C058 C111 16.5(8)
C048 N31 C058 C086 -165.5(4)
C055 N5 C059 O5 10.1(7)
C055 N5 C059 C067 -167.8(4)
C120 N6 C061 C199 -1.5(7)
C120 N6 C061 C055 179.3(4)
C135 C055 C061 N6 -173.3(4)
N5 C055 C061 N6 8.2(6)
C135 C055 C061 C199 7.5(7)
N5 C055 C061 C199 -171.0(4)
C035 N8 C062 C080 1.4(7)
C035 N8 C062 N7 -178.7(4)
C038 N7 C062 N8 173.8(4)
C038 N7 C062 C080 -6.3(7)
C084 N29 C063 C126 0.3(7)
C084 N29 C063 C078 176.7(4)
C077 N33 C064 C079 -2.8(8)
C077 N33 C064 C108 173.5(4)
C054 N2 C066 C083 2.8(6)
C054 N2 C066 C057 -177.1(4)
C051 C057 C066 N2 -179.2(4)
N1 C057 C066 N2 1.9(6)
C051 C057 C066 C083 0.9(7)
N1 C057 C066 C083 -178.0(4)
C045 N4 C067 C143 2.0(7)
C045 N4 C067 C059 -179.1(4)
O5 C059 C067 N4 -155.7(4)
N5 C059 C067 N4 22.3(6)
O5 C059 C067 C143 23.3(7)
N5 C059 C067 C143 -158.7(4)
C044 N3 C069 O3 -1.6(7)
C044 N3 C069 C054 177.5(4)
N2 C054 C069 O3 -166.4(4)
C070 C054 C069 O3 13.2(6)
N2 C054 C069 N3 14.5(5)
C070 C054 C069 N3 -165.9(4)
O2 C025 C070 C054 179.8(4)
C083 C025 C070 C054 2.1(6)
N2 C054 C070 C025 -1.7(7)
C069 C054 C070 C025 178.6(4)
C189 O21 C072 C087 -13.0(7)
C189 O21 C072 C100 166.6(4)
N4 C045 C073 C171 176.4(4)
C044 C045 C073 C171 -2.9(7)
N4 C045 C073 C097 -2.6(7)
C044 C045 C073 C097 178.2(4)
N32 C053 C074 C090 -2.2(7)
C048 C053 C074 C090 176.7(4)
C035 N9 C075 O8 3.0(9)
C035 N9 C075 C106 -177.5(4)
C136 N16 C076 O12 1.0(8)
C136 N16 C076 C151 -178.1(4)
C064 N33 C077 O24 11.8(8)
C064 N33 C077 C149 -166.5(4)
C133 N28 C078 C188 -3.0(7)
C133 N28 C078 C063 178.0(4)
C126 C063 C078 N28 -175.1(4)
N29 C063 C078 N28 8.4(6)
C126 C063 C078 C188 5.8(7)
N29 C063 C078 C188 -170.7(4)
N33 C064 C079 C115 175.3(5)
C108 C064 C079 C115 -0.7(7)
N8 C062 C080 C127 -0.3(7)
N7 C062 C080 C127 179.8(4)
C102 N27 C081 N26 -179.2(4)
C102 N27 C081 C156 0.6(7)
N2 C066 C083 C068 179.1(4)
C057 C066 C083 C068 -1.0(6)
N2 C066 C083 C025 -2.5(7)
C057 C066 C083 C025 177.4(4)
C123 C068 C083 C066 1.2(7)
C123 C068 C083 C025 -177.1(4)
O2 C025 C083 C066 -178.1(4)
C070 C025 C083 C066 -0.1(6)
O2 C025 C083 C068 0.3(6)
C070 C025 C083 C068 178.2(4)
C063 N29 C084 O20 12.5(8)
C063 N29 C084 C098 -165.0(4)
C098 N30 C086 C100 1.5(6)
C098 N30 C086 C058 -177.1(4)
C111 C058 C086 N30 -175.7(4)
N31 C058 C086 N30 6.2(6)
C111 C058 C086 C100 5.6(7)
N31 C058 C086 C100 -172.5(4)
O21 C072 C087 C098 178.1(5)
C100 C072 C087 C098 -1.5(7)
C174 O23 C090 C074 -2.8(7)
C174 O23 C090 C056 177.5(4)
C053 C074 C090 O23 -177.9(4)
C053 C074 C090 C056 1.8(7)
C108 C056 C090 O23 -179.5(4)
C107 C056 C090 O23 -1.4(7)
C108 C056 C090 C074 0.7(6)
C107 C056 C090 C074 178.9(4)
C046 N11 C091 N12 -179.8(4)
C046 N11 C091 C129 -0.1(8)
C125 N12 C091 N11 176.1(5)
C125 N12 C091 C129 -3.6(9)
C157 C088 C093 C105 -179.1(5)
C112 C088 C093 C105 -0.1(7)
C165 C094 C095 N25 -0.9(8)
C165 C094 C095 C128 179.3(5)
C169 O4 C097 C143 -12.9(7)
C169 O4 C097 C073 168.0(4)
C171 C073 C097 O4 2.7(7)
C045 C073 C097 O4 -178.4(4)
C171 C073 C097 C143 -176.5(5)
C045 C073 C097 C143 2.4(7)
C086 N30 C098 C087 1.8(7)
C086 N30 C098 C084 -180.0(4)
C072 C087 C098 N30 -1.7(7)
C072 C087 C098 C084 180.0(4)
O20 C084 C098 N30 -164.9(4)
N29 C084 C098 N30 12.7(6)
O20 C084 C098 C087 13.5(7)
N29 C084 C098 C087 -168.9(4)
N30 C086 C100 C177 176.6(4)
C058 C086 C100 C177 -4.8(7)
N30 C086 C100 C072 -4.4(7)
C058 C086 C100 C072 174.2(4)
O21 C072 C100 C177 3.6(7)
C087 C072 C100 C177 -176.8(5)
O21 C072 C100 C086 -175.4(4)
C087 C072 C100 C086 4.2(7)
C081 N27 C102 C116 0.3(7)
C081 N27 C102 N34 -178.3(4)
C130 N34 C102 N27 -179.7(4)
C130 N34 C102 C116 1.7(7)
N27 C081 N26 C128 -171.0(5)
C156 C081 N26 C128 9.2(8)
C088 C093 C105 C136 2.1(8)
C046 N10 C106 C146 -1.8(7)
C046 N10 C106 C075 175.6(4)
O8 C075 C106 N10 -166.9(5)
N9 C075 C106 N10 13.6(6)
O8 C075 C106 C146 10.7(7)
N9 C075 C106 C146 -168.8(4)
C108 C056 C107 C115 1.0(7)
C090 C056 C107 C115 -177.1(5)
C053 N32 C108 C056 3.0(6)
C053 N32 C108 C064 -177.3(4)
C107 C056 C108 N32 178.5(4)
C090 C056 C108 N32 -3.2(7)
C107 C056 C108 C064 -1.1(6)
C090 C056 C108 C064 177.1(4)
C079 C064 C108 N32 -178.7(4)
N33 C064 C108 N32 4.8(6)
C079 C064 C108 C056 1.0(6)
N33 C064 C108 C056 -175.5(4)
C139 O500 C110 C121 157.4(4)
C139 O500 C110 C141 -75.8(4)
C139 O500 C110 C144 32.4(4)
N31 C058 C111 C190 175.4(5)
C086 C058 C111 C190 -2.5(7)
C136 N14 C112 N13 179.7(4)
C136 N14 C112 C088 0.2(7)
C153 N13 C112 N14 -178.2(4)
C153 N13 C112 C088 1.4(7)
C157 C088 C112 N14 177.9(5)
C093 C088 C112 N14 -1.1(7)
C157 C088 C112 N13 -1.6(7)
C093 C088 C112 N13 179.4(5)
C149 O501 C113 O601 -179.3(5)
C149 O501 C113 C109 2.2(5)
C211 C109 C113 O601 16.6(8)
C137 C109 C113 O601 145.3(6)
C155 C109 C113 O601 -109.8(6)
C211 C109 C113 O501 -165.0(4)
C137 C109 C113 O501 -36.3(5)
C155 C109 C113 O501 68.6(5)
C056 C107 C115 C079 -0.7(8)
C064 C079 C115 C107 0.6(8)
N27 C102 C116 C117 -0.6(7)
N34 C102 C116 C117 177.8(4)
C102 C116 C117 C156 0.1(7)
N8 C035 C118 C127 0.6(7)
N9 C035 C118 C127 -179.9(4)
C061 N6 C120 C210 4.6(8)
C061 N6 C120 C038 -176.3(4)
O7 C038 C120 N6 -175.5(4)
N7 C038 C120 N6 4.5(6)
O7 C038 C120 C210 3.6(7)
N7 C038 C120 C210 -176.4(5)
C057 N1 C121 O1 9.5(8)
C057 N1 C121 C110 -169.8(4)
O500 C110 C121 O1 -176.9(4)
C141 C110 C121 O1 64.1(6)
C144 C110 C121 O1 -61.1(6)
O500 C110 C121 N1 2.5(5)
C141 C110 C121 N1 -116.5(4)
C144 C110 C121 N1 118.3(4)
N10 C046 C122 C181 -176.4(5)
N11 C046 C122 C181 0.8(7)
N10 C046 C122 C124 1.3(7)
N11 C046 C122 C124 178.5(5)
C083 C068 C123 C051 -1.3(7)
C057 C051 C123 C068 1.2(8)
C150 O9 C124 C146 5.2(8)
C150 O9 C124 C122 -176.7(5)
C046 C122 C124 O9 179.0(4)
C181 C122 C124 O9 -3.4(7)
C046 C122 C124 C146 -2.8(7)
C181 C122 C124 C146 174.8(5)
C091 N12 C125 O10 -1.3(10)
C091 N12 C125 C153 178.2(5)
N29 C063 C126 C168 171.9(5)
C078 C063 C126 C168 -4.3(8)
C035 C118 C127 C080 0.6(7)
C062 C080 C127 C118 -0.7(7)
C081 N26 C128 O17 -4.1(9)
C081 N26 C128 C095 176.3(5)
N25 C095 C128 O17 -168.6(5)
C094 C095 C128 O17 11.2(7)
N25 C095 C128 N26 10.9(6)
C094 C095 C128 N26 -169.3(5)
N11 C091 C129 C181 0.7(9)
N12 C091 C129 C181 -179.6(5)
C102 N34 C130 O18 4.0(8)
C102 N34 C130 C133 -175.9(4)
N21 C119 N20 C200 -176.0(5)
C227 C119 N20 C200 3.7(9)
C078 N28 C133 C134 3.9(7)
C078 N28 C133 C130 -177.3(4)
O18 C130 C133 N28 179.6(4)
N34 C130 C133 N28 -0.5(6)
O18 C130 C133 C134 -1.5(7)
N34 C130 C133 C134 178.4(4)
N28 C133 C134 C198 -0.5(8)
C130 C133 C134 C198 -179.3(5)
N5 C055 C135 C096 173.8(4)
C061 C055 C135 C096 -4.6(7)
C215 C096 C135 C055 -0.7(8)
C112 N14 C136 N16 -178.2(4)
C112 N14 C136 C105 2.0(7)
C076 N16 C136 N14 -176.3(5)
C076 N16 C136 C105 3.5(8)
C093 C105 C136 N14 -3.2(8)
C093 C105 C136 N16 177.0(5)
C113 C109 C137 C170 169.7(4)
C211 C109 C137 C170 -64.2(5)
C155 C109 C137 C170 63.9(5)
C113 C109 C137 C142 -64.1(5)
C211 C109 C137 C142 61.9(6)
C155 C109 C137 C142 -169.9(4)
C113 C109 C137 C149 51.3(4)
C211 C109 C137 C149 177.3(4)
C155 C109 C137 C149 -54.5(4)
C110 O500 C139 O600 -178.5(5)
C110 O500 C139 C164 3.3(5)
O500 C110 C141 C099 69.1(4)
C121 C110 C141 C099 -169.5(4)
C144 C110 C141 C099 -38.0(4)
C164 C099 C141 C110 2.0(5)
O4 C097 C143 C067 -179.4(4)
C073 C097 C143 C067 -0.3(7)
N4 C067 C143 C097 -2.1(7)
C059 C067 C143 C097 179.0(4)
O500 C110 C144 C161 65.0(5)
C121 C110 C144 C161 -54.6(5)
C141 C110 C144 C161 173.7(4)
O500 C110 C144 C159 -169.4(4)
C121 C110 C144 C159 71.1(5)
C141 C110 C144 C159 -60.7(5)
O500 C110 C144 C164 -51.8(4)
C121 C110 C144 C164 -171.3(4)
C141 C110 C144 C164 56.9(4)
O9 C124 C146 C106 -179.9(5)
C122 C124 C146 C106 2.1(7)
N10 C106 C146 C124 0.3(8)
C075 C106 C146 C124 -177.1(4)
N20 C119 N21 C163 -176.4(4)
C227 C119 N21 C163 3.8(8)
C113 O501 C149 C077 155.3(4)
C113 O501 C149 C154 -75.2(4)
C113 O501 C149 C137 32.9(5)
O24 C077 C149 O501 -178.7(4)
N33 C077 C149 O501 -0.4(5)
O24 C077 C149 C154 59.8(6)
N33 C077 C149 C154 -121.9(5)
O24 C077 C149 C137 -64.2(6)
N33 C077 C149 C137 114.1(4)
C170 C137 C149 O501 -169.5(4)
C142 C137 C149 O501 64.8(5)
C109 C137 C149 O501 -51.1(4)
C170 C137 C149 C077 71.9(5)
C142 C137 C149 C077 -53.8(5)
C109 C137 C149 C077 -169.7(4)
C170 C137 C149 C154 -60.0(5)
C142 C137 C149 C154 174.3(4)
C109 C137 C149 C154 58.4(4)
C124 O9 C150 C158 179.1(5)
C221 N15 C151 C205 -1.6(7)
C221 N15 C151 C076 177.0(4)
O12 C076 C151 N15 -171.2(5)
N16 C076 C151 N15 8.0(6)
O12 C076 C151 C205 7.6(7)
N16 C076 C151 C205 -173.3(5)
C112 N13 C153 C185 0.1(8)
C112 N13 C153 C125 -178.6(5)
O10 C125 C153 N13 -178.7(6)
N12 C125 C153 N13 1.8(7)
O10 C125 C153 C185 2.4(9)
N12 C125 C153 C185 -177.0(5)
O501 C149 C154 C155 68.0(4)
C077 C149 C154 C155 -168.5(4)
C137 C149 C154 C155 -39.2(4)
C149 C154 C155 C109 2.9(5)
C113 C109 C155 C154 -69.8(5)
C211 C109 C155 C154 164.2(4)
C137 C109 C155 C154 33.9(5)
C116 C117 C156 C081 0.7(7)
N27 C081 C156 C117 -1.0(7)
N26 C081 C156 C117 178.7(5)
C214 O11 C157 C185 2.5(8)
C214 O11 C157 C088 -178.0(5)
C093 C088 C157 O11 -0.3(8)
C112 C088 C157 O11 -179.3(5)
C093 C088 C157 C185 179.2(6)
C112 C088 C157 C185 0.2(8)
O9 C150 C158 C260 -173.1(9)
O9 C150 C158 C252 63.9(8)
C094 C095 N25 C184 -1.7(8)
C128 C095 N25 C184 178.1(4)
C119 N21 C163 N23 178.7(5)
C119 N21 C163 C162 -0.9(8)
C212 C162 C163 N21 -1.4(8)
C203 C162 C163 N21 178.1(5)
C212 C162 C163 N23 179.1(5)
C203 C162 C163 N23 -1.5(8)
O600 C139 C164 C197 15.2(8)
O500 C139 C164 C197 -166.8(4)
O600 C139 C164 C099 -110.3(6)
O500 C139 C164 C099 67.7(4)
O600 C139 C164 C144 144.6(5)
O500 C139 C164 C144 -37.4(4)
C141 C099 C164 C197 166.3(4)
C141 C099 C164 C139 -68.7(4)
C141 C099 C164 C144 34.1(4)
C161 C144 C164 C197 60.1(6)
C159 C144 C164 C197 -65.5(5)
C110 C144 C164 C197 177.2(4)
C161 C144 C164 C139 -65.0(5)
C159 C144 C164 C139 169.4(4)
C110 C144 C164 C139 52.1(4)
C161 C144 C164 C099 -171.0(4)
C159 C144 C164 C099 63.4(5)
C110 C144 C164 C099 -53.9(4)
C226 O16 C165 C094 5.9(8)
C226 O16 C165 C145 -174.5(5)
C095 C094 C165 O16 -176.7(5)
C095 C094 C165 C145 3.7(8)
C206 C145 C165 O16 -4.5(9)
C184 C145 C165 O16 176.5(5)
C206 C145 C165 C094 175.1(6)
C184 C145 C165 C094 -3.8(8)
N3 C044 C167 C182 176.2(4)
C045 C044 C167 C182 -1.1(7)
C063 C126 C168 C183 0.1(9)
C097 O4 C169 C152 -175.0(4)
C232 C152 C169 O4 -177.8(5)
C219 C152 C169 O4 58.6(6)
C045 C073 C171 C182 0.8(7)
C097 C073 C171 C182 179.7(5)
C233 O6 C173 C210 -13.0(12)
C233 O6 C173 C199 165.1(6)
C090 O23 C174 C196 176.9(4)
C086 C100 C177 C190 1.0(7)
C072 C100 C177 C190 -178.0(5)
C025 O2 C178 C172 -174.7(4)
C240 C172 C178 O2 -173.2(5)
C225 C172 C178 O2 63.9(6)
N21 C163 N23 C195 -177.7(5)
C162 C163 N23 C195 1.9(8)
C091 C129 C181 C122 -0.6(8)
C046 C122 C181 C129 -0.1(8)
C124 C122 C181 C129 -177.8(5)
C073 C171 C182 C167 1.2(8)
C044 C167 C182 C171 -1.1(8)
C126 C168 C183 C188 2.5(11)
C095 N25 C184 N24 -177.1(5)
C095 N25 C184 C145 1.4(7)
C209 N24 C184 N25 177.6(5)
C209 N24 C184 C145 -1.0(8)
C206 C145 C184 N25 -177.8(5)
C165 C145 C184 N25 1.3(8)
C206 C145 C184 N24 0.7(8)
C165 C145 C184 N24 179.7(5)
O11 C157 C185 C153 -179.4(5)
C088 C157 C185 C153 1.1(8)
N13 C153 C185 C157 -1.3(9)
C125 C153 C185 C157 177.4(5)
N18 N17 C187 C191 0.6(8)
N18 N17 C187 C221 -178.6(4)
C168 C183 C188 C198 178.0(6)
C168 C183 C188 C078 -0.8(10)
N28 C078 C188 C183 177.6(5)
C063 C078 C188 C183 -3.3(8)
N28 C078 C188 C198 -1.2(8)
C063 C078 C188 C198 177.8(5)
C072 O21 C189 C204 -176.8(5)
C100 C177 C190 C111 2.2(8)
C058 C111 C190 C177 -1.5(8)
N17 C187 C191 C202 -2.0(8)
C221 C187 C191 C202 177.2(5)
C187 N17 N18 C194 1.4(8)
N17 N18 C194 C202 -2.1(8)
N17 N18 C194 C228 179.2(5)
C163 N23 C195 C193 -0.4(8)
C163 N23 C195 C222 -178.7(5)
C203 C193 C195 N23 -1.4(9)
C203 C193 C195 C222 176.9(5)
O23 C174 C196 C257 -60.0(6)
O23 C174 C196 C231 176.0(5)
C229 O19 C198 C134 -5.3(10)
C229 O19 C198 C188 171.6(6)
C133 C134 C198 O19 172.8(6)
C133 C134 C198 C188 -3.9(8)
C183 C188 C198 O19 8.8(9)
C078 C188 C198 O19 -172.4(5)
C183 C188 C198 C134 -174.1(6)
C078 C188 C198 C134 4.7(8)
N6 C061 C199 C215 175.5(5)
C055 C061 C199 C215 -5.3(8)
N6 C061 C199 C173 -5.0(8)
C055 C061 C199 C173 174.2(5)
O6 C173 C199 C215 10.2(11)
C210 C173 C199 C215 -171.6(7)
O6 C173 C199 C061 -169.3(6)
C210 C173 C199 C061 9.0(10)
C119 N20 C200 O13 7.0(10)
C119 N20 C200 C216 -173.5(5)
C221 C176 C201 C205 -0.1(8)
C187 C191 C202 C194 1.3(7)
N18 C194 C202 C191 0.6(8)
C228 C194 C202 C191 179.4(5)
C235 O14 C203 C193 -4.3(9)
C235 O14 C203 C162 175.0(5)
C195 C193 C203 O14 -179.0(6)
C195 C193 C203 C162 1.7(8)
C212 C162 C203 O14 -0.4(8)
C163 C162 C203 O14 -179.7(5)
C212 C162 C203 C193 179.0(6)
C163 C162 C203 C193 -0.3(8)
O21 C189 C204 C251 58.1(7)
O21 C189 C204 C250 -178.4(5)
N15 C151 C205 C201 -0.1(8)
C076 C151 C205 C201 -178.7(5)
C176 C201 C205 C151 0.9(8)
C165 C145 C206 C218 -179.3(6)
C184 C145 C206 C218 -0.3(10)
C184 N24 C209 N22 179.3(5)
C184 N24 C209 C218 0.9(9)
C222 N22 C209 N24 174.5(6)
C222 N22 C209 C218 -7.1(10)
O6 C173 C210 C120 171.6(7)
C199 C173 C210 C120 -6.5(11)
N6 C120 C210 C173 -0.6(10)
C038 C120 C210 C173 -179.7(6)
C163 C162 C212 C227 0.9(8)
C203 C162 C212 C227 -178.4(5)
C157 O11 C214 C207 174.6(5)
C208 C207 C214 O11 -63.4(6)
C230 C207 C214 O11 173.3(5)
C135 C096 C215 C199 2.9(10)
C061 C199 C215 C096 0.2(10)
C173 C199 C215 C096 -179.3(7)
C228 N19 C216 C236 -1.4(9)
C228 N19 C216 C200 178.6(5)
O13 C200 C216 N19 -174.8(5)
N20 C200 C216 N19 5.7(7)
O13 C200 C216 C236 5.1(9)
N20 C200 C216 C236 -174.3(5)
C145 C206 C218 C209 0.2(10)
N24 C209 C218 C206 -0.6(10)
N22 C209 C218 C206 -178.8(7)
C151 N15 C221 C176 2.5(7)
C151 N15 C221 C187 -178.3(4)
C201 C176 C221 N15 -1.7(8)
C201 C176 C221 C187 179.1(5)
N17 C187 C221 N15 170.2(4)
C191 C187 C221 N15 -9.1(7)
N17 C187 C221 C176 -10.5(7)
C191 C187 C221 C176 170.2(5)
C209 N22 C222 O15 -3.5(10)
C209 N22 C222 C195 175.2(6)
N23 C195 C222 O15 -178.8(5)
C193 C195 C222 O15 2.7(9)
N23 C195 C222 N22 2.5(7)
C193 C195 C222 N22 -176.0(5)
C236 C220 C224 C228 -0.4(12)
C165 O16 C226 C223 166.1(5)
C213 C223 C226 O16 -174.6(5)
C249 C223 C226 O16 61.6(7)
C162 C212 C227 C119 1.6(8)
N21 C119 C227 C212 -4.2(8)
N20 C119 C227 C212 176.1(5)
C216 N19 C228 C224 2.4(8)
C216 N19 C228 C194 -177.8(5)
C220 C224 C228 N19 -1.5(10)
C220 C224 C228 C194 178.7(6)
N18 C194 C228 N19 -165.5(5)
C202 C194 C228 N19 15.7(8)
N18 C194 C228 C224 14.2(9)
C202 C194 C228 C224 -164.5(6)
C198 O19 C229 C801 -155.5(7)
C173 O6 C233 C244 -141.0(7)
C203 O14 C235 C243 84.4(7)
C224 C220 C236 C216 1.4(12)
N19 C216 C236 C220 -0.6(10)
C200 C216 C236 C220 179.4(6)
O14 C235 C243 C241 64.4(8)
O14 C235 C243 C256 -178.3(7)
O6 C233 C244 C242 172.8(5)
O6 C233 C244 C258 -58.1(8)
O19 C229 C801 C803 -56.3(10)
O19 C229 C801 C802 -179.1(9)
C246 C259 C800 C776 32(3)
